data_7044466
loop_
_publ_author_name
'Li, Yuhao'
'Zhang, Yan'
'Legrand, Yves-Marie'
'Van der Lee, Arie'
'Jiang, Ji-Jun'
'Chen, Cheng-Xia'
'Su, Cheng-Yong'
'Barboiu, Mihail'

_publ_section_title
;
 Hydrophobic metallo-supramolecular Pd2L4 Cages for zwitterionic guest
 encapsulation in organic solvents
;
_journal_name_full 'Dalton Trans.'
_journal_paper_doi 10.1039/C7DT03517A
_journal_year 2017
_chemical_formula_moiety 'C136 H168 N24 O16 Pd2, C3 H6 F, 10(C3 H6 O), 4(F6 P), 3(H2 O)'
_chemical_formula_sum 'C169 H240 F25 N24 O29 P4 Pd2'
_chemical_formula_weight 3883.54
_space_group_IT_number 2
_symmetry_cell_setting triclinic
_symmetry_space_group_name_Hall '-P 1'
_symmetry_space_group_name_H-M 'P -1'
_atom_sites_solution_hydrogens difmap
_atom_sites_solution_primary iterative
_audit_update_record
;
2017-08-31 deposited with the CCDC.
2017-10-12 downloaded from the CCDC.
;
_cell_angle_alpha 111.241(2)
_cell_angle_beta 99.224(2)
_cell_angle_gamma 106.691(2)
_cell_formula_units_Z 2
_cell_length_a 18.3978(4)
_cell_length_b 23.2250(5)
_cell_length_c 26.4301(7)
_cell_measurement_reflns_used 12269
_cell_measurement_temperature 175
_cell_measurement_theta_max 24.7600
_cell_measurement_theta_min 1.9140
_cell_volume 9630.5(5)
_computing_cell_refinement 'CrysAlisPro 1.171.38.43c (Rigaku OD, 2015)'
_computing_data_collection 'CrysAlisPro 1.171.38.43c (Rigaku OD, 2015)'
_computing_data_reduction 'CrysAlisPro 1.171.38.43c (Rigaku OD, 2015)'
_computing_molecular_graphics 'CAMERON (Watkin et al., 1996)'
_computing_publication_material 'CRYSTALS (Betteridge et al., 2003)'
_computing_structure_refinement 'CRYSTALS (Betteridge et al., 2003)'
_computing_structure_solution 'Superflip (Palatinus & Chapuis, 2007)'
_diffrn_ambient_temperature 175
_diffrn_detector 'CCD plate'
_diffrn_detector_area_resol_mean 16.0143
_diffrn_detector_type Sapphire3
_diffrn_measured_fraction_theta_full 0.999
_diffrn_measured_fraction_theta_max 0.752
_diffrn_measurement_details
;
List of Runs (angles in degrees, time in seconds):

  # Type    Start    End  Width  t~exp~   \w     \q     \k     \f   Frames
#--------------------------------------------------------------------------
  1  \w     29.00  73.00   1.00  185.00    --    6.16  57.00 -60.00   44
  2  \w      3.00  71.00   1.00  185.00    --    6.16  38.00 -90.00   68
  3  \w    -16.00  34.00   1.00  185.00    --   -5.46-100.00 -30.00   50
  4  \w      1.00  32.00   1.00  185.00    --   -5.46-100.00 -90.00   31
  5  \w    -19.00  45.00   1.00  185.00    --    6.16-100.00  90.00   64
  6  \w    -66.00  18.00   1.00  185.00    --    6.16 -19.00 120.00   84
;
_diffrn_measurement_device Area
_diffrn_measurement_device_type 'Xcalibur, Sapphire3, Gemini'
_diffrn_measurement_method '\w scans'
_diffrn_orient_matrix_UB_11 -0.0102456000
_diffrn_orient_matrix_UB_12 -0.0249016000
_diffrn_orient_matrix_UB_13 -0.0281091000
_diffrn_orient_matrix_UB_21 0.0399731000
_diffrn_orient_matrix_UB_22 0.0022674000
_diffrn_orient_matrix_UB_23 0.0043367000
_diffrn_orient_matrix_UB_31 -0.0085352000
_diffrn_orient_matrix_UB_32 -0.0249882000
_diffrn_orient_matrix_UB_33 0.0099881000
_diffrn_radiation_monochromator graphite
_diffrn_radiation_type 'Mo K\a'
_diffrn_radiation_wavelength 0.71073
_diffrn_reflns_av_R_equivalents 0.051
_diffrn_reflns_av_unetI/netI 0.0678
_diffrn_reflns_limit_h_max 21
_diffrn_reflns_limit_h_min -17
_diffrn_reflns_limit_k_max 24
_diffrn_reflns_limit_k_min -26
_diffrn_reflns_limit_l_max 31
_diffrn_reflns_limit_l_min -28
_diffrn_reflns_number 60277
_diffrn_reflns_theta_full 20.820
_diffrn_reflns_theta_max 24.905
_diffrn_reflns_theta_min 1.669
_exptl_absorpt_coefficient_mu 0.315
_exptl_absorpt_correction_T_max 1.00000
_exptl_absorpt_correction_T_min 0.87548
_exptl_absorpt_correction_type multi-scan
_exptl_absorpt_process_details
;
CrysAlisPro 1.171.38.43c (Rigaku Oxford Diffraction, 2015)
Empirical absorption correction using spherical harmonics,
 implemented in SCALE3 ABSPACK scaling algorithm.
;
_exptl_crystal_colour colorless
_exptl_crystal_density_diffrn 1.339
_exptl_crystal_density_method 'not measured'
_exptl_crystal_description needle
_exptl_crystal_F_000 4062
_exptl_crystal_size_max 0.320
_exptl_crystal_size_mid 0.150
_exptl_crystal_size_min 0.120
_refine_diff_density_max 1.14
_refine_diff_density_min -0.98
_refine_ls_extinction_method None
_refine_ls_goodness_of_fit_ref 1.1334
_refine_ls_hydrogen_treatment mixed
_refine_ls_matrix_type full
_refine_ls_number_parameters 2347
_refine_ls_number_reflns 18665
_refine_ls_number_restraints 65
_refine_ls_R_factor_all 0.0874
_refine_ls_R_factor_gt 0.0613
_refine_ls_shift/su_max 0.0025015
_refine_ls_shift/su_mean 0.0000481
_refine_ls_structure_factor_coef F
_refine_ls_weighting_details
;
 Method, part 1, Chebychev polynomial, (Watkin, 1994, Prince, 1982) 
 [weight] = 1.0/[A~0~*T~0~(x)+A~1~*T~1~(x) ... +A~n-1~]*T~n-1~(x)] 
 where A~i~ are the Chebychev coefficients listed below and x= Fcalc/Fmax 
 Method = Robust Weighting (Prince, 1982) 
 W = [weight] * [1-(deltaF/6*sigmaF)^2^]^2^ 
 A~i~ are: 
 14.8 12.9 13.4 4.58 
;
_refine_ls_weighting_scheme calc
_refine_ls_wR_factor_all 0.0830
_refine_ls_wR_factor_gt 0.0693
_refine_ls_wR_factor_ref 0.0693
_reflns_limit_h_max 21
_reflns_limit_h_min -21
_reflns_limit_k_max 25
_reflns_limit_k_min -26
_reflns_limit_l_max 31
_reflns_limit_l_min 0
_reflns_number_gt 18665
_reflns_number_total 25242
_reflns_threshold_expression I>2.0\s(I)
_oxford_diffrn_Wilson_B_factor 2.29
_oxford_diffrn_Wilson_scale 10.25
_oxford_refine_ls_r_factor_ref 0.0613
_oxford_refine_ls_scale 0.7491(11)
_oxford_reflns_number_all 25240
_oxford_reflns_threshold_expression_ref I>2.0\s(I)
_cod_data_source_file c7dt03517a2.cif
_cod_data_source_block 1
_cod_original_cell_volume 9630.5(3)
_cod_original_sg_symbol_H-M 'P -1 '
_cod_database_code 7044466
_cell_oxdiff_length_a 18.3978(4)
_cell_oxdiff_length_b 23.2250(5)
_cell_oxdiff_length_c 26.4301(7)
_cell_oxdiff_angle_alpha 111.241(2)
_cell_oxdiff_angle_beta 99.224(2)
_cell_oxdiff_angle_gamma 106.691(2)
_cell_oxdiff_volume 9630.5(4)
_oxdiff_exptl_absorpt_empirical_full_min 0.922
_oxdiff_exptl_absorpt_empirical_full_max 1.087
_oxdiff_exptl_absorpt_empirical_details
;
Empirical correction (ABSPACK) includes:
- Absorption correction using spherical harmonics
- Frame scaling
;
_montpellier_reflns_maxres 0.84
_montpellier_reflns_completeness_maxres 75.17
_montpellier_reflns_redundancy_maxres 2.39

loop_
_symmetry_equiv_pos_as_xyz
x,y,z
-x,-y,-z

loop_
_atom_site_label
_atom_site_type_symbol
_atom_site_fract_x
_atom_site_fract_y
_atom_site_fract_z
_atom_site_U_iso_or_equiv
_atom_site_occupancy
_atom_site_adp_type
_atom_site_refinement_flags_posn
Pd1 Pd 0.539936(19) 0.891233(15) 0.216642(14) 0.0187 1.0000 Uani .
N2 N 0.5683(2) 0.81219(17) 0.21364(16) 0.0231 1.0000 Uani .
C3 C 0.5829(3) 0.7994(2) 0.25990(19) 0.0231 1.0000 Uani .
C4 C 0.6137(3) 0.7515(2) 0.25906(18) 0.0215 1.0000 Uani D
N5 N 0.6345(3) 0.7379(2) 0.30558(16) 0.0313 1.0000 Uani D
C6 C 0.6132(3) 0.7565(2) 0.35443(19) 0.0249 1.0000 Uani D
O7 O 0.56270(19) 0.78214(16) 0.36050(14) 0.0320 1.0000 Uani .
N8 N 0.6519(2) 0.7452(2) 0.39542(16) 0.0296 1.0000 Uani D
C9 C 0.6325(3) 0.7512(2) 0.4459(2) 0.0265 1.0000 Uani D
C10 C 0.5997(3) 0.6945(2) 0.4523(2) 0.0311 1.0000 Uani .
C11 C 0.5829(3) 0.6978(2) 0.5032(2) 0.0301 1.0000 Uani .
C12 C 0.5984(3) 0.7579(2) 0.5469(2) 0.0296 1.0000 Uani .
C13 C 0.6326(3) 0.8180(2) 0.54246(19) 0.0229 1.0000 Uani .
C14 C 0.6493(3) 0.8149(2) 0.49100(19) 0.0243 1.0000 Uani .
C15 C 0.6836(3) 0.8752(2) 0.4864(2) 0.0309 1.0000 Uani .
C16 C 0.6982(3) 0.9350(2) 0.5294(2) 0.0360 1.0000 Uani .
C17 C 0.6812(3) 0.9388(2) 0.5798(2) 0.0337 1.0000 Uani .
C18 C 0.6485(3) 0.8819(2) 0.58671(19) 0.0258 1.0000 Uani D
N19 N 0.6306(2) 0.88514(19) 0.63722(17) 0.0300 1.0000 Uani D
C20 C 0.5947(3) 0.9259(2) 0.6656(2) 0.0300 1.0000 Uani D
O21 O 0.5812(2) 0.96759(17) 0.65280(14) 0.0362 1.0000 Uani .
N22 N 0.5749(2) 0.91309(19) 0.70938(17) 0.0297 1.0000 Uani D
C23 C 0.5449(3) 0.9500(2) 0.74882(19) 0.0234 1.0000 Uani D
C24 C 0.5461(3) 0.9386(2) 0.7978(2) 0.0267 1.0000 Uani .
O25 O 0.5780(2) 0.89419(16) 0.80025(14) 0.0362 1.0000 Uani .
C26 C 0.6011(3) 0.8911(3) 0.8541(2) 0.0364 1.0000 Uani .
C27 C 0.6627(3) 0.8597(3) 0.8495(2) 0.0408 1.0000 Uani .
C28 C 0.7362(4) 0.9010(3) 0.8427(3) 0.0622 1.0000 Uani .
C29 C 0.7965(4) 0.8679(4) 0.8322(4) 0.0744 1.0000 Uani .
C30 C 0.8659(6) 0.9046(5) 0.8204(6) 0.1246 1.0000 Uani .
C31 C 0.9212(7) 0.8683(6) 0.8044(6) 0.1423 1.0000 Uani .
H311 H 0.9623 0.8940 0.7941 0.2119 1.0000 Uiso R
H313 H 0.9451 0.8614 0.8361 0.2120 1.0000 Uiso R
H312 H 0.8915 0.8258 0.7727 0.2122 1.0000 Uiso R
H302 H 0.8955 0.9463 0.8548 0.1491 1.0000 Uiso R
H301 H 0.8469 0.9148 0.7894 0.1490 1.0000 Uiso R
H292 H 0.8166 0.8630 0.8662 0.0900 1.0000 Uiso R
H291 H 0.7697 0.8245 0.8004 0.0903 1.0000 Uiso R
H281 H 0.7617 0.9418 0.8771 0.0752 1.0000 Uiso R
H282 H 0.7215 0.9108 0.8109 0.0749 1.0000 Uiso R
H272 H 0.6771 0.8547 0.8837 0.0491 1.0000 Uiso R
H271 H 0.6400 0.8159 0.8175 0.0486 1.0000 Uiso R
H262 H 0.6233 0.9351 0.8854 0.0432 1.0000 Uiso R
H261 H 0.5561 0.8636 0.8600 0.0428 1.0000 Uiso R
C32 C 0.5162(3) 0.9724(2) 0.8383(2) 0.0324 1.0000 Uani .
C33 C 0.4869(3) 1.0182(2) 0.8301(2) 0.0291 1.0000 Uani .
N34 N 0.4874(2) 1.03066(17) 0.78498(16) 0.0225 1.0000 Uani .
C35 C 0.5144(3) 0.9965(2) 0.7443(2) 0.0249 1.0000 Uani .
H351 H 0.5128 1.0045 0.7122 0.0300 1.0000 Uiso R
H331 H 0.4666 1.0417 0.8573 0.0352 1.0000 Uiso R
H321 H 0.5148 0.9646 0.8704 0.0389 1.0000 Uiso R
H221 H 0.588(3) 0.8834(18) 0.7155(14) 0.0362 1.0000 Uiso D
H191 H 0.634(3) 0.8547(17) 0.6476(14) 0.0361 1.0000 Uiso D
H171 H 0.6920 0.9799 0.6088 0.0403 1.0000 Uiso R
H161 H 0.7195 0.9740 0.5248 0.0429 1.0000 Uiso R
H151 H 0.6959 0.8737 0.4533 0.0370 1.0000 Uiso R
H121 H 0.5865 0.7597 0.5804 0.0359 1.0000 Uiso R
H111 H 0.5609 0.6582 0.5065 0.0362 1.0000 Uiso R
H101 H 0.5890 0.6532 0.4228 0.0379 1.0000 Uiso R
H81 H 0.683(2) 0.724(2) 0.3867(11) 0.0362 1.0000 Uiso D
H51 H 0.670(2) 0.720(2) 0.3048(12) 0.0370 1.0000 Uiso D
C36 C 0.6302(3) 0.7161(2) 0.2099(2) 0.0312 1.0000 Uani .
O37 O 0.6619(2) 0.67202(17) 0.21267(14) 0.0385 1.0000 Uani .
C38 C 0.6855(4) 0.6364(3) 0.1645(2) 0.0502 1.0000 Uani .
C39 C 0.7210(5) 0.5915(4) 0.1772(3) 0.0734 1.0000 Uani D
H392 H 0.7732 0.6184 0.2050 0.0882 1.0000 Uiso R
H391 H 0.6870 0.5677 0.1937 0.0881 1.0000 Uiso R
H381 H 0.7263 0.6688 0.1580 0.0608 1.0000 Uiso R
H382 H 0.6395 0.6109 0.1308 0.0611 1.0000 Uiso R
C40 C 0.6144(3) 0.7290(2) 0.1626(2) 0.0339 1.0000 Uani .
C41 C 0.5832(3) 0.7773(2) 0.1668(2) 0.0288 1.0000 Uani .
H411 H 0.5708 0.7863 0.1355 0.0350 1.0000 Uiso R
H401 H 0.6244 0.7061 0.1294 0.0401 1.0000 Uiso R
H31 H 0.5708 0.8232 0.2922 0.0280 1.0000 Uiso R
N42 N 0.6585(2) 0.94370(16) 0.23985(16) 0.0232 1.0000 Uani .
C43 C 0.7021(3) 0.9811(2) 0.2952(2) 0.0266 1.0000 Uani .
C44 C 0.7843(3) 1.0086(2) 0.3105(2) 0.0262 1.0000 Uani D
N45 N 0.8336(2) 1.0475(2) 0.36595(16) 0.0324 1.0000 Uani D
C46 C 0.8113(3) 1.0559(3) 0.4148(2) 0.0391 1.0000 Uani D
O47 O 0.7442(2) 1.0310(2) 0.41474(16) 0.0606 1.0000 Uani .
N48 N 0.8738(2) 1.0948(2) 0.46252(16) 0.0335 1.0000 Uani D
C49 C 0.8688(3) 1.1015(2) 0.5175(2) 0.0305 1.0000 Uani D
C50 C 0.8227(3) 1.1366(2) 0.5439(2) 0.0269 1.0000 Uani .
C51 C 0.8234(3) 1.1458(2) 0.6001(2) 0.0265 1.0000 Uani .
C52 C 0.8664(3) 1.1171(3) 0.6266(2) 0.0374 1.0000 Uani .
C53 C 0.9091(3) 1.0845(3) 0.5996(2) 0.0417 1.0000 Uani .
C54 C 0.9109(3) 1.0766(3) 0.5459(2) 0.0371 1.0000 Uani .
H541 H 0.9423 1.0548 0.5286 0.0450 1.0000 Uiso R
H531 H 0.9372 1.0671 0.6181 0.0504 1.0000 Uiso R
H521 H 0.8653 1.1205 0.6624 0.0437 1.0000 Uiso R
C55 C 0.7811(3) 1.1839(2) 0.6276(2) 0.0303 1.0000 Uani D
N56 N 0.7884(2) 1.1966(2) 0.68548(17) 0.0342 1.0000 Uani D
C57 C 0.7316(3) 1.1997(2) 0.7111(2) 0.0249 1.0000 Uani D
O58 O 0.66635(19) 1.19713(17) 0.69015(14) 0.0323 1.0000 Uani .
N59 N 0.7548(2) 1.2067(2) 0.76634(16) 0.0289 1.0000 Uani D
C60 C 0.7044(3) 1.2003(2) 0.79950(19) 0.0240 1.0000 Uani D
C61 C 0.7413(3) 1.2259(2) 0.8589(2) 0.0244 1.0000 Uani .
O62 O 0.82099(18) 1.25282(17) 0.87561(14) 0.0332 1.0000 Uani .
C63 C 0.8627(3) 1.2799(2) 0.9355(2) 0.0336 1.0000 Uani .
C64 C 0.9498(3) 1.2994(3) 0.9419(2) 0.0435 1.0000 Uani .
C65 C 1.0002(3) 1.3330(3) 1.0036(3) 0.0524 1.0000 Uani .
C66 C 1.0886(4) 1.3514(3) 1.0108(3) 0.0658 1.0000 Uani .
C67 C 1.1407(4) 1.3861(3) 1.0719(4) 0.0966 1.0000 Uani .
C68 C 1.2279(5) 1.4037(5) 1.0772(6) 0.1416 1.0000 Uani .
H681 H 1.2578 1.4221 1.1164 0.2169 1.0000 Uiso R
H682 H 1.2446 1.4358 1.0624 0.2168 1.0000 Uiso R
H683 H 1.2366 1.3645 1.0560 0.2169 1.0000 Uiso R
H672 H 1.1320 1.4264 1.0911 0.1159 1.0000 Uiso R
H671 H 1.1252 1.3571 1.0902 0.1158 1.0000 Uiso R
H662 H 1.1044 1.3806 0.9929 0.0786 1.0000 Uiso R
H661 H 1.0965 1.3103 0.9909 0.0788 1.0000 Uiso R
H651 H 0.9905 1.3727 1.0229 0.0630 1.0000 Uiso R
H652 H 0.9834 1.3027 1.0206 0.0626 1.0000 Uiso R
H641 H 0.9650 1.3294 0.9246 0.0522 1.0000 Uiso R
H642 H 0.9603 1.2593 0.9219 0.0514 1.0000 Uiso R
H631 H 0.8525 1.3188 0.9562 0.0411 1.0000 Uiso R
H632 H 0.8456 1.2476 0.9502 0.0410 1.0000 Uiso R
C69 C 0.6937(3) 1.2208(2) 0.8936(2) 0.0279 1.0000 Uani .
C70 C 0.6129(3) 1.1897(2) 0.86957(19) 0.0281 1.0000 Uani .
N71 N 0.5789(2) 1.16366(16) 0.81407(16) 0.0210 1.0000 Uani .
C72 C 0.6232(3) 1.1687(2) 0.77907(19) 0.0203 1.0000 Uani .
H721 H 0.5982 1.1513 0.7398 0.0243 1.0000 Uiso R
H701 H 0.5803 1.1863 0.8934 0.0345 1.0000 Uiso R
H691 H 0.7155 1.2384 0.9326 0.0344 1.0000 Uiso R
H591 H 0.8029(13) 1.214(2) 0.7806(11) 0.0351 1.0000 Uiso D
H561 H 0.8323(16) 1.200(3) 0.7054(10) 0.0411 1.0000 Uiso D
C73 C 0.7379(3) 1.2080(3) 0.5999(2) 0.0329 1.0000 Uani .
C74 C 0.7368(3) 1.1975(2) 0.5442(2) 0.0340 1.0000 Uani .
C75 C 0.7794(3) 1.1642(2) 0.5171(2) 0.0322 1.0000 Uani .
H751 H 0.7796 1.1592 0.4804 0.0380 1.0000 Uiso R
H741 H 0.7068 1.2148 0.5260 0.0407 1.0000 Uiso R
H731 H 0.7097 1.2323 0.6182 0.0401 1.0000 Uiso R
H481 H 0.9209(12) 1.104(2) 0.4585(9) 0.0399 1.0000 Uiso D
H451 H 0.8838(12) 1.061(2) 0.3701(9) 0.0385 1.0000 Uiso D
C76 C 0.8220(3) 0.9953(2) 0.2675(2) 0.0261 1.0000 Uani .
O77 O 0.90135(19) 1.02037(17) 0.28555(14) 0.0372 1.0000 Uani .
C78 C 0.9431(3) 0.9928(3) 0.2469(2) 0.0450 1.0000 Uani .
C79 C 1.0267(3) 1.0118(3) 0.2813(3) 0.0566 1.0000 Uani .
C80 C 1.0684(4) 0.9708(4) 0.2469(3) 0.0740 1.0000 Uani .
C81 C 1.1532(5) 0.9889(5) 0.2804(5) 0.1053 1.0000 Uani .
C82 C 1.1984(7) 0.9435(6) 0.2601(5) 0.1295 1.0000 Uani D
C83 C 1.2146(10) 0.9457(6) 0.2084(5) 0.1711 1.0000 Uani D
H831 H 1.2470 0.9204 0.1978 0.2589 1.0000 Uiso R
H832 H 1.2420 0.9913 0.2161 0.2589 1.0000 Uiso R
H833 H 1.1649 0.9264 0.1791 0.2589 1.0000 Uiso R
H821 H 1.2488 0.9575 0.2895 0.1562 1.0000 Uiso R
H822 H 1.1647 0.8974 0.2505 0.1561 1.0000 Uiso R
H812 H 1.1847 1.0341 0.2854 0.1268 1.0000 Uiso R
H811 H 1.1497 0.9903 0.3172 0.1274 1.0000 Uiso R
H801 H 1.0667 0.9759 0.2119 0.0891 1.0000 Uiso R
H802 H 1.0399 0.9237 0.2372 0.0889 1.0000 Uiso R
H791 H 1.0554 1.0589 0.2918 0.0677 1.0000 Uiso R
H792 H 1.0259 1.0043 0.3152 0.0681 1.0000 Uiso R
H781 H 0.9437 1.0109 0.2193 0.0550 1.0000 Uiso R
H782 H 0.9163 0.9447 0.2280 0.0550 1.0000 Uiso R
C84 C 0.7761(3) 0.9579(2) 0.2117(2) 0.0299 1.0000 Uani .
C85 C 0.6947(3) 0.9333(2) 0.1995(2) 0.0270 1.0000 Uani .
H851 H 0.6634 0.9080 0.1616 0.0320 1.0000 Uiso R
H841 H 0.7998 0.9486 0.1827 0.0363 1.0000 Uiso R
H431 H 0.6760 0.9868 0.3226 0.0317 1.0000 Uiso R
Pd86 Pd 0.53573(2) 0.379609(15) 0.213702(14) 0.0199 1.0000 Uani .
N87 N 0.5618(2) 0.29888(17) 0.20772(15) 0.0217 1.0000 Uani .
C88 C 0.5698(3) 0.2829(2) 0.25241(18) 0.0237 1.0000 Uani .
C89 C 0.6008(3) 0.2350(2) 0.25227(19) 0.0242 1.0000 Uani D
N90 N 0.6156(3) 0.21898(19) 0.29811(16) 0.0315 1.0000 Uani D
C91 C 0.5939(3) 0.2410(2) 0.34617(18) 0.0239 1.0000 Uani D
O92 O 0.5464(2) 0.26940(16) 0.35144(13) 0.0318 1.0000 Uani .
N93 N 0.6301(2) 0.22945(18) 0.38831(16) 0.0299 1.0000 Uani D
C94 C 0.6062(3) 0.2381(2) 0.43873(19) 0.0241 1.0000 Uani D
C95 C 0.6255(3) 0.3029(2) 0.48199(19) 0.0215 1.0000 Uani .
C96 C 0.6039(2) 0.3081(2) 0.53223(19) 0.0226 1.0000 Uani .
C97 C 0.5644(3) 0.2492(2) 0.53732(19) 0.0257 1.0000 Uani .
C98 C 0.5468(3) 0.1880(2) 0.4949(2) 0.0290 1.0000 Uani .
C99 C 0.5682(3) 0.1823(2) 0.44501(19) 0.0272 1.0000 Uani .
H991 H 0.5561 0.1405 0.4163 0.0329 1.0000 Uiso R
H981 H 0.5201 0.1498 0.4989 0.0348 1.0000 Uiso R
H971 H 0.5498 0.2518 0.5699 0.0312 1.0000 Uiso R
C100 C 0.6211(3) 0.3731(2) 0.57603(19) 0.0254 1.0000 Uani D
N101 N 0.6012(2) 0.37702(18) 0.62609(16) 0.0279 1.0000 Uani D
C102 C 0.5756(3) 0.4240(2) 0.6579(2) 0.0272 1.0000 Uani D
O103 O 0.5661(2) 0.46827(17) 0.64765(15) 0.0405 1.0000 Uani .
N104 N 0.5616(2) 0.41450(18) 0.70484(17) 0.0295 1.0000 Uani D
C105 C 0.5379(3) 0.4549(2) 0.74665(19) 0.0230 1.0000 Uani D
C106 C 0.5438(3) 0.4462(2) 0.7975(2) 0.0280 1.0000 Uani .
O107 O 0.5722(2) 0.39916(16) 0.79804(14) 0.0348 1.0000 Uani .
C108 C 0.5889(3) 0.3919(3) 0.8505(2) 0.0359 1.0000 Uani .
C109 C 0.6263(3) 0.3404(3) 0.8395(2) 0.0416 1.0000 Uani .
C110 C 0.7075(3) 0.3622(3) 0.8326(2) 0.0432 1.0000 Uani .
C111 C 0.7746(3) 0.4033(3) 0.8870(3) 0.0486 1.0000 Uani .
C112 C 0.8551(4) 0.4218(3) 0.8792(3) 0.0610 1.0000 Uani .
C113 C 0.9227(5) 0.4611(4) 0.9336(4) 0.0869 1.0000 Uani .
H1131 H 0.9732 0.4700 0.9255 0.1288 1.0000 Uiso R
H1132 H 0.9200 0.4360 0.9558 0.1290 1.0000 Uiso R
H1133 H 0.9178 0.5026 0.9545 0.1290 1.0000 Uiso R
H1121 H 0.8619 0.3810 0.8567 0.0734 1.0000 Uiso R
H1122 H 0.8576 0.4488 0.8582 0.0731 1.0000 Uiso R
H1112 H 0.7720 0.3777 0.9092 0.0587 1.0000 Uiso R
H1111 H 0.7657 0.4440 0.9079 0.0590 1.0000 Uiso R
H1101 H 0.7181 0.3230 0.8119 0.0522 1.0000 Uiso R
H1102 H 0.7089 0.3887 0.8113 0.0522 1.0000 Uiso R
H1091 H 0.6310 0.3291 0.8718 0.0500 1.0000 Uiso R
H1092 H 0.5909 0.3006 0.8050 0.0498 1.0000 Uiso R
H1082 H 0.6250 0.4336 0.8818 0.0428 1.0000 Uiso R
H1081 H 0.5394 0.3773 0.8592 0.0428 1.0000 Uiso R
C114 C 0.5213(3) 0.4846(2) 0.8402(2) 0.0324 1.0000 Uani .
C115 C 0.4947(3) 0.5316(2) 0.8338(2) 0.0306 1.0000 Uani .
N116 N 0.4897(2) 0.54104(18) 0.78649(16) 0.0257 1.0000 Uani .
C117 C 0.5102(3) 0.5037(2) 0.74357(19) 0.0240 1.0000 Uani .
H1171 H 0.5051 0.5103 0.7110 0.0294 1.0000 Uiso R
H1151 H 0.4808 0.5577 0.8634 0.0369 1.0000 Uiso R
H1141 H 0.5237 0.4790 0.8732 0.0386 1.0000 Uiso R
H1041 H 0.569(3) 0.3819(17) 0.7088(13) 0.0355 1.0000 Uiso D
H1011 H 0.601(3) 0.3456(15) 0.6356(14) 0.0331 1.0000 Uiso D
C118 C 0.6569(3) 0.4283(2) 0.5680(2) 0.0293 1.0000 Uani .
C119 C 0.6781(3) 0.4228(2) 0.5189(2) 0.0302 1.0000 Uani .
C120 C 0.6632(3) 0.3620(2) 0.4768(2) 0.0294 1.0000 Uani .
H1201 H 0.6779 0.3583 0.4442 0.0351 1.0000 Uiso R
H1191 H 0.7014 0.4610 0.5143 0.0361 1.0000 Uiso R
H1181 H 0.6671 0.4699 0.5963 0.0351 1.0000 Uiso R
H931 H 0.659(2) 0.206(2) 0.3802(11) 0.0358 1.0000 Uiso D
H901 H 0.644(3) 0.196(2) 0.2963(12) 0.0381 1.0000 Uiso D
C121 C 0.6254(3) 0.2044(2) 0.20568(19) 0.0262 1.0000 Uani .
O122 O 0.6589(2) 0.16079(16) 0.20925(14) 0.0351 1.0000 Uani .
C123 C 0.6961(4) 0.1347(3) 0.1669(2) 0.0447 1.0000 Uani .
C124 C 0.7416(4) 0.0993(3) 0.1886(3) 0.0645 1.0000 Uani .
C125 C 0.8019(5) 0.0844(4) 0.1591(3) 0.0748 1.0000 Uani .
C126 C 0.7692(5) 0.0308(4) 0.1014(3) 0.0806 1.0000 Uani .
C127 C 0.8335(6) 0.0139(4) 0.0741(4) 0.0837 1.0000 Uani .
C128 C 0.7982(7) -0.0378(5) 0.0143(4) 0.1166 1.0000 Uani .
H1281 H 0.8399 -0.0436 -0.0025 0.1759 1.0000 Uiso R
H1283 H 0.7668 -0.0794 0.0132 0.1760 1.0000 Uiso R
H1282 H 0.7652 -0.0240 -0.0074 0.1760 1.0000 Uiso R
H1271 H 0.8618 -0.0031 0.0958 0.0999 1.0000 Uiso R
H1272 H 0.8704 0.0541 0.0753 0.1002 1.0000 Uiso R
H1261 H 0.7345 -0.0094 0.1030 0.0972 1.0000 Uiso R
H1262 H 0.7389 0.0453 0.0783 0.0973 1.0000 Uiso R
H1251 H 0.8360 0.0704 0.1809 0.0900 1.0000 Uiso R
H1252 H 0.8347 0.1248 0.1574 0.0902 1.0000 Uiso R
H1241 H 0.7703 0.1287 0.2284 0.0775 1.0000 Uiso R
H1242 H 0.7023 0.0574 0.1842 0.0769 1.0000 Uiso R
H1232 H 0.7316 0.1709 0.1622 0.0537 1.0000 Uiso R
H1231 H 0.6562 0.1047 0.1308 0.0539 1.0000 Uiso R
C129 C 0.6157(3) 0.2207(2) 0.1600(2) 0.0307 1.0000 Uani .
C130 C 0.5842(3) 0.2683(2) 0.1632(2) 0.0280 1.0000 Uani .
H1301 H 0.5780 0.2794 0.1329 0.0342 1.0000 Uiso R
H1291 H 0.6315 0.2003 0.1283 0.0369 1.0000 Uiso R
H881 H 0.5551 0.3045 0.2832 0.0281 1.0000 Uiso R
N131 N 0.4169(2) 0.32677(17) 0.18366(16) 0.0236 1.0000 Uani .
C132 C 0.3814(3) 0.2964(2) 0.1282(2) 0.0283 1.0000 Uani .
C133 C 0.3002(3) 0.2694(2) 0.1049(2) 0.0299 1.0000 Uani .
C134 C 0.2534(3) 0.2751(2) 0.14116(19) 0.0260 1.0000 Uani .
O135 O 0.17306(19) 0.25325(17) 0.12498(14) 0.0346 1.0000 Uani .
C136 C 0.1310(3) 0.2164(3) 0.0653(2) 0.0391 1.0000 Uani .
C137 C 0.0436(3) 0.1980(3) 0.0611(3) 0.0502 1.0000 Uani .
C138 C -0.0101(4) 0.1581(3) -0.0001(3) 0.0637 1.0000 Uani .
C139 C -0.1003(4) 0.1444(3) -0.0017(3) 0.0669 1.0000 Uani .
C140 C -0.1560(4) 0.1076(4) -0.0591(3) 0.0793 1.0000 Uani .
C141 C -0.2400(4) 0.0939(4) -0.0590(4) 0.0940 1.0000 Uani .
H1413 H -0.2755 0.0680 -0.0974 0.1429 1.0000 Uiso R
H1411 H -0.2469 0.1356 -0.0425 0.1429 1.0000 Uiso R
H1412 H -0.2521 0.0700 -0.0364 0.1430 1.0000 Uiso R
H1401 H -0.1429 0.1338 -0.0802 0.0960 1.0000 Uiso R
H1402 H -0.1503 0.0651 -0.0775 0.0964 1.0000 Uiso R
H1391 H -0.1054 0.1870 0.0157 0.0790 1.0000 Uiso R
H1392 H -0.1151 0.1195 0.0199 0.0793 1.0000 Uiso R
H1382 H 0.0044 0.1846 -0.0213 0.0769 1.0000 Uiso R
H1381 H -0.0021 0.1165 -0.0178 0.0760 1.0000 Uiso R
H1371 H 0.0340 0.2386 0.0782 0.0613 1.0000 Uiso R
H1372 H 0.0313 0.1716 0.0818 0.0608 1.0000 Uiso R
H1361 H 0.1457 0.2445 0.0462 0.0466 1.0000 Uiso R
H1362 H 0.1427 0.1772 0.0491 0.0472 1.0000 Uiso R
C142 C 0.2903(3) 0.3065(2) 0.2002(2) 0.0262 1.0000 Uani D
C143 C 0.3713(3) 0.3316(2) 0.2196(2) 0.0270 1.0000 Uani .
H1431 H 0.3963 0.3531 0.2585 0.0315 1.0000 Uiso R
N144 N 0.2418(2) 0.3130(2) 0.23566(16) 0.0316 1.0000 Uani D
C145 C 0.2627(3) 0.3204(2) 0.2908(2) 0.0294 1.0000 Uani D
O146 O 0.3193(2) 0.31148(18) 0.31078(14) 0.0352 1.0000 Uani .
N147 N 0.2114(3) 0.3394(2) 0.31891(17) 0.0360 1.0000 Uani D
C148 C 0.2141(3) 0.3514(2) 0.3754(2) 0.0291 1.0000 Uani D
C149 C 0.1761(3) 0.3955(2) 0.4029(2) 0.0263 1.0000 Uani .
C150 C 0.1738(3) 0.4062(2) 0.45853(19) 0.0261 1.0000 Uani .
C151 C 0.2095(3) 0.3740(2) 0.4863(2) 0.0289 1.0000 Uani .
C152 C 0.2456(3) 0.3338(3) 0.4587(2) 0.0364 1.0000 Uani .
C153 C 0.2480(3) 0.3228(3) 0.4038(2) 0.0368 1.0000 Uani .
H1531 H 0.2723 0.2950 0.3856 0.0441 1.0000 Uiso R
H1521 H 0.2685 0.3126 0.4763 0.0441 1.0000 Uiso R
H1511 H 0.2075 0.3802 0.5229 0.0352 1.0000 Uiso R
C154 C 0.1343(3) 0.4473(2) 0.4850(2) 0.0291 1.0000 Uani D
N155 N 0.1280(2) 0.4559(2) 0.54018(16) 0.0321 1.0000 Uani D
C156 C 0.1916(3) 0.4904(2) 0.5873(2) 0.0313 1.0000 Uani D
O157 O 0.2571(2) 0.52206(18) 0.58922(14) 0.0391 1.0000 Uani .
N158 N 0.1704(2) 0.4869(2) 0.63466(17) 0.0373 1.0000 Uani D
C159 C 0.2202(3) 0.5138(2) 0.6898(2) 0.0303 1.0000 Uani D
C160 C 0.3023(3) 0.5424(2) 0.7057(2) 0.0291 1.0000 Uani .
N161 N 0.3456(2) 0.56822(17) 0.76053(16) 0.0225 1.0000 Uani .
C162 C 0.3101(3) 0.5674(2) 0.8003(2) 0.0289 1.0000 Uani .
C163 C 0.2291(3) 0.5392(2) 0.7877(2) 0.0354 1.0000 Uani .
C164 C 0.1831(3) 0.5120(2) 0.7322(2) 0.0343 1.0000 Uani .
O165 O 0.1036(2) 0.48379(18) 0.71340(15) 0.0395 1.0000 Uani .
C166 C 0.0622(3) 0.4745(3) 0.7528(3) 0.0513 1.0000 Uani .
C167 C -0.0238(4) 0.4374(4) 0.7197(3) 0.0679 1.0000 Uani .
C168 C -0.0765(4) 0.4271(5) 0.7570(4) 0.0809 1.0000 Uani .
C169 C -0.1626(5) 0.3868(6) 0.7212(4) 0.1263 1.0000 Uani .
C170 C -0.2006(6) 0.4230(10) 0.6972(6) 0.1646 1.0000 Uani .
C171 C -0.2162(6) 0.4767(7) 0.7356(7) 0.1522 1.0000 Uani .
H1713 H -0.2252 0.5038 0.7174 0.2260 1.0000 Uiso R
H1712 H -0.2615 0.4595 0.7469 0.2260 1.0000 Uiso R
H1711 H -0.1706 0.5031 0.7685 0.2260 1.0000 Uiso R
H1701 H -0.2514 0.3909 0.6698 0.1931 1.0000 Uiso R
H1702 H -0.1661 0.4410 0.6776 0.1931 1.0000 Uiso R
H1691 H -0.1930 0.3738 0.7450 0.1511 1.0000 Uiso R
H1692 H -0.1642 0.3472 0.6895 0.1510 1.0000 Uiso R
H1682 H -0.0725 0.4714 0.7834 0.0969 1.0000 Uiso R
H1681 H -0.0588 0.4045 0.7783 0.0970 1.0000 Uiso R
H1672 H -0.0410 0.4635 0.7018 0.0826 1.0000 Uiso R
H1671 H -0.0293 0.3946 0.6911 0.0832 1.0000 Uiso R
H1661 H 0.0693 0.5169 0.7819 0.0622 1.0000 Uiso R
H1662 H 0.0814 0.4479 0.7692 0.0620 1.0000 Uiso R
H1631 H 0.2049 0.5379 0.8159 0.0430 1.0000 Uiso R
H1621 H 0.3419 0.5874 0.8380 0.0342 1.0000 Uiso R
H1601 H 0.3275 0.5437 0.6782 0.0353 1.0000 Uiso R
H1581 H 0.1239(15) 0.461(2) 0.6281(9) 0.0452 1.0000 Uiso D
H1551 H 0.0824(13) 0.439(2) 0.5435(9) 0.0388 1.0000 Uiso D
C172 C 0.0988(3) 0.4749(2) 0.4569(2) 0.0362 1.0000 Uani .
C173 C 0.1022(3) 0.4653(3) 0.4022(2) 0.0409 1.0000 Uani .
C174 C 0.1403(3) 0.4271(2) 0.3756(2) 0.0347 1.0000 Uani .
H1741 H 0.1436 0.4216 0.3393 0.0409 1.0000 Uiso R
H1731 H 0.0776 0.4854 0.3836 0.0489 1.0000 Uiso R
H1721 H 0.0711 0.5008 0.4743 0.0434 1.0000 Uiso R
H1471 H 0.1717(19) 0.342(3) 0.2994(10) 0.0443 1.0000 Uiso D
H1441 H 0.1952(15) 0.311(3) 0.2218(11) 0.0380 1.0000 Uiso D
H1331 H 0.2775 0.2474 0.0653 0.0357 1.0000 Uiso R
H1321 H 0.4137 0.2932 0.1039 0.0340 1.0000 Uiso R
P175 P 0.5000 0.5000 0.0000 0.0337 1.0000 Uani S
F176 F 0.5308(2) 0.47400(15) 0.04444(13) 0.0489 1.0000 Uani .
F177 F 0.4120(2) 0.4640(2) -0.00203(19) 0.0755 1.0000 Uani .
F178 F 0.4944(3) 0.43416(16) -0.05151(14) 0.0653 1.0000 Uani .
P179 P 0.5000 1.0000 0.0000 0.0377 1.0000 Uani S
F180 F 0.5355(2) 0.97696(15) 0.04522(13) 0.0544 1.0000 Uani .
F181 F 0.4139(2) 0.9612(2) -0.0011(2) 0.0782 1.0000 Uani .
F182 F 0.5037(3) 1.06569(16) 0.05066(14) 0.0674 1.0000 Uani .
P183 P 0.79822(9) 0.80385(8) 0.09259(6) 0.0462 1.0000 Uani .
F184 F 0.8751(3) 0.7903(3) 0.0825(2) 0.0961 1.0000 Uani .
F185 F 0.8296(3) 0.8259(2) 0.15897(16) 0.0864 1.0000 Uani .
F186 F 0.7202(2) 0.81802(19) 0.10224(16) 0.0668 1.0000 Uani .
F187 F 0.7641(3) 0.7830(3) 0.02782(17) 0.1134 1.0000 Uani .
F188 F 0.8402(3) 0.8807(2) 0.1066(2) 0.0909 1.0000 Uani .
F189 F 0.7563(3) 0.7301(2) 0.0831(2) 0.1057 1.0000 Uani .
P190 P 0.79082(10) 0.29837(10) 0.09258(8) 0.0628 1.0000 Uani .
F191 F 0.8661(3) 0.2809(3) 0.0854(3) 0.1387 1.0000 Uani .
F192 F 0.7152(2) 0.3161(2) 0.09963(16) 0.0744 1.0000 Uani .
F193 F 0.8059(3) 0.3009(4) 0.1542(2) 0.1258 1.0000 Uani .
F194 F 0.7708(4) 0.2911(4) 0.0312(2) 0.1497 1.0000 Uani .
F195 F 0.8452(3) 0.3730(2) 0.1208(2) 0.0997 1.0000 Uani .
F196 F 0.7370(3) 0.2217(3) 0.0707(3) 0.1338 1.0000 Uani .
P197 P 0.83291(11) 0.69855(11) 0.37558(10) 0.0709 1.0000 Uani .
F198 F 0.8498(3) 0.6474(3) 0.3263(3) 0.1172 1.0000 Uani .
F199 F 0.8669(5) 0.6705(4) 0.4147(4) 0.1706 1.0000 Uani .
F200 F 0.9155(3) 0.7505(3) 0.3896(3) 0.1188 1.0000 Uani .
F201 F 0.7915(4) 0.7209(4) 0.3357(3) 0.1469 1.0000 Uani .
F202 F 0.8132(3) 0.7470(4) 0.4262(3) 0.1527 1.0000 Uani .
F203 F 0.7466(4) 0.6488(4) 0.3596(5) 0.2096 1.0000 Uani .
F204 F 0.5375(2) 0.33862(18) 0.07556(16) 0.0601 1.0000 Uani .
C205 C 0.5194(3) 0.3327(2) 0.0264(2) 0.0349 1.0000 Uani .
C206 C 0.5801(4) 0.3414(3) -0.0034(3) 0.0465 1.0000 Uani .
H2061 H 0.5553 0.3287 -0.0423 0.0705 1.0000 Uiso R
H2063 H 0.6164 0.3862 0.0126 0.0705 1.0000 Uiso R
H2062 H 0.6102 0.3149 -0.0013 0.0710 1.0000 Uiso R
C207 C 0.4367(3) 0.3166(3) -0.0039(2) 0.0441 1.0000 Uani .
H2071 H 0.4353 0.3382 -0.0283 0.0673 1.0000 Uiso R
H2072 H 0.4082 0.3310 0.0221 0.0677 1.0000 Uiso R
H2073 H 0.4099 0.2691 -0.0262 0.0672 1.0000 Uiso R
O208 O 0.3831(2) 0.20930(18) 0.31003(17) 0.0411 1.0000 Uani D
H2082 H 0.361(3) 0.234(3) 0.305(3) 0.0618 1.0000 Uiso D
H2081 H 0.4291(17) 0.234(3) 0.319(3) 0.0618 1.0000 Uiso D
O209 O 0.5292(2) 0.41405(18) 0.33586(16) 0.0439 1.0000 Uani .
C210 C 0.5353(3) 0.4433(2) 0.3858(2) 0.0316 1.0000 Uani .
C211 C 0.4926(4) 0.4067(3) 0.4153(2) 0.0521 1.0000 Uani .
H2113 H 0.4983 0.4364 0.4532 0.0780 1.0000 Uiso R
H2112 H 0.5146 0.3742 0.4169 0.0784 1.0000 Uiso R
H2111 H 0.4379 0.3843 0.3947 0.0784 1.0000 Uiso R
C212 C 0.5863(4) 0.5147(3) 0.4195(3) 0.0496 1.0000 Uani .
H2121 H 0.5780 0.5309 0.4555 0.0756 1.0000 Uiso R
H2123 H 0.6404 0.5203 0.4251 0.0755 1.0000 Uiso R
H2122 H 0.5752 0.5404 0.4009 0.0755 1.0000 Uiso R
O213 O 0.5415(2) 0.84599(18) 0.07925(15) 0.0366 1.0000 Uani .
C214 C 0.5247(3) 0.8390(2) 0.0309(2) 0.0325 1.0000 Uani .
C215 C 0.5871(4) 0.8466(3) 0.0012(3) 0.0507 1.0000 Uani .
H2151 H 0.5641 0.8282 -0.0389 0.0764 1.0000 Uiso R
H2153 H 0.6198 0.8922 0.0142 0.0762 1.0000 Uiso R
H2152 H 0.6194 0.8231 0.0073 0.0765 1.0000 Uiso R
C216 C 0.4419(3) 0.8203(3) -0.0022(2) 0.0443 1.0000 Uani .
H2161 H 0.4432 0.8395 -0.0284 0.0663 1.0000 Uiso R
H2162 H 0.4129 0.8373 0.0226 0.0668 1.0000 Uiso R
H2163 H 0.4164 0.7730 -0.0227 0.0664 1.0000 Uiso R
O217 O 0.4025(2) 0.70880(16) 0.31578(16) 0.0359 1.0000 Uani D
H2171 H 0.446(2) 0.740(2) 0.332(2) 0.0528 1.0000 Uiso D
H2172 H 0.380(3) 0.734(2) 0.313(3) 0.0528 1.0000 Uiso D
O218 O 0.5365(2) 0.9270(2) 0.34013(16) 0.0498 1.0000 Uani .
C219 C 0.5365(3) 0.9496(3) 0.3890(2) 0.0391 1.0000 Uani .
C220 C 0.5008(4) 0.9069(3) 0.4154(3) 0.0572 1.0000 Uani .
H2202 H 0.4896 0.9324 0.4492 0.0854 1.0000 Uiso R
H2201 H 0.5355 0.8860 0.4255 0.0857 1.0000 Uiso R
H2203 H 0.4511 0.8721 0.3896 0.0854 1.0000 Uiso R
C221 C 0.5744(4) 1.0227(3) 0.4264(3) 0.0575 1.0000 Uani .
H2212 H 0.5960 1.0311 0.4652 0.0864 1.0000 Uiso R
H2211 H 0.6164 1.0441 0.4140 0.0865 1.0000 Uiso R
H2213 H 0.5359 1.0425 0.4252 0.0864 1.0000 Uiso R
O222 O 1.0202(2) 0.5883(2) 0.4342(2) 0.0682 1.0000 Uani .
C223 C 1.0713(4) 0.6393(3) 0.4416(3) 0.0629 1.0000 Uani .
C224 C 1.1560(4) 0.6525(4) 0.4650(5) 0.0962 1.0000 Uani .
H2243 H 1.1838 0.6606 0.4390 0.1432 1.0000 Uiso R
H2242 H 1.1778 0.6909 0.5010 0.1430 1.0000 Uiso R
H2241 H 1.1610 0.6148 0.4693 0.1430 1.0000 Uiso R
C225 C 1.0526(4) 0.6905(4) 0.4270(5) 0.1002 1.0000 Uani .
H2253 H 1.0900 0.7073 0.4096 0.1471 1.0000 Uiso R
H2252 H 1.0557 0.7262 0.4612 0.1470 1.0000 Uiso R
H2251 H 1.0006 0.6717 0.4014 0.1468 1.0000 Uiso R
O226 O 0.0738(3) 0.7736(3) 0.22783(19) 0.0723 1.0000 Uani .
C227 C 0.0052(4) 0.7506(3) 0.2246(3) 0.0509 1.0000 Uani .
C228 C -0.0556(5) 0.7535(5) 0.1839(4) 0.0999 1.0000 Uani .
H2281 H -0.0928 0.7668 0.2025 0.1471 1.0000 Uiso R
H2283 H -0.0314 0.7856 0.1708 0.1471 1.0000 Uiso R
H2282 H -0.0830 0.7107 0.1522 0.1472 1.0000 Uiso R
C229 C -0.0189(6) 0.7217(5) 0.2641(4) 0.1079 1.0000 Uani .
H2291 H -0.0709 0.7197 0.2656 0.1592 1.0000 Uiso R
H2293 H 0.0182 0.7484 0.3008 0.1591 1.0000 Uiso R
H2292 H -0.0188 0.6774 0.2503 0.1590 1.0000 Uiso R
O230 O 1.0137(2) 1.1269(2) 0.42121(18) 0.0508 1.0000 Uani .
C231 C 1.0781(3) 1.1268(3) 0.4396(2) 0.0421 1.0000 Uani .
C232 C 1.1502(4) 1.1591(4) 0.4261(3) 0.0686 1.0000 Uani .
H2321 H 1.1747 1.1281 0.4116 0.1026 1.0000 Uiso R
H2322 H 1.1878 1.1965 0.4598 0.1023 1.0000 Uiso R
H2323 H 1.1371 1.1752 0.3990 0.1020 1.0000 Uiso R
C233 C 1.0899(4) 1.0938(4) 0.4771(4) 0.0768 1.0000 Uani .
H2332 H 1.1417 1.0912 0.4820 0.1161 1.0000 Uiso R
H2331 H 1.0851 1.1194 0.5134 0.1162 1.0000 Uiso R
H2333 H 1.0494 1.0497 0.4603 0.1160 1.0000 Uiso R
O234 O 0.0902(3) 0.3287(4) 0.2277(2) 0.1078 1.0000 Uani .
C235 C 0.0236(5) 0.3212(5) 0.2153(4) 0.0890 1.0000 Uani .
C236 C -0.0437(6) 0.2540(5) 0.1932(5) 0.1126 1.0000 Uani .
H2362 H -0.0938 0.2599 0.1922 0.1690 1.0000 Uiso R
H2361 H -0.0352 0.2331 0.2175 0.1692 1.0000 Uiso R
H2363 H -0.0461 0.2256 0.1555 0.1691 1.0000 Uiso R
C237 C -0.0047(5) 0.3780(5) 0.2269(6) 0.1608 1.0000 Uani .
H2371 H -0.0620 0.3614 0.2171 0.2508 1.0000 Uiso R
H2373 H 0.0177 0.4093 0.2665 0.2510 1.0000 Uiso R
H2372 H 0.0121 0.4008 0.2043 0.2511 1.0000 Uiso R
O238 O 0.7158(3) 1.1477(2) 0.3436(3) 0.0852 1.0000 Uani D
H2381 H 0.698(6) 1.131(4) 0.364(3) 0.1267 1.0000 Uiso D
H2382 H 0.699(5) 1.119(3) 0.3113(13) 0.1013 1.0000 Uiso D
O239 O 0.8461(10) 0.8541(6) 0.2942(5) 0.2471 1.0000 Uani .
C240 C 0.8573(4) 0.8976(3) 0.3487(4) 0.0938 1.0000 Uani D
C241 C 0.9326(3) 0.9554(3) 0.3855(3) 0.0711 1.0000 Uani D
C242 C 0.8031(4) 0.8963(3) 0.3831(3) 0.0676 1.0000 Uani .
H2421 H 0.8272 0.9329 0.4202 0.1000 1.0000 Uiso R
H2422 H 0.7555 0.8989 0.3644 0.1000 1.0000 Uiso R
H2423 H 0.7896 0.8547 0.3866 0.0997 1.0000 Uiso R
O243 O 0.9020(12) 0.3058(10) 0.3217(7) 0.3338 1.0000 Uani .
C244 C 0.8626(7) 0.3365(5) 0.3379(5) 0.1273 1.0000 Uani D
C245 C 0.8109(6) 0.3391(6) 0.2911(5) 0.1324 1.0000 Uani D
H2452 H 0.7649 0.3447 0.3013 0.1980 1.0000 Uiso R
H2451 H 0.8416 0.3764 0.2860 0.1981 1.0000 Uiso R
H2453 H 0.7966 0.2986 0.2576 0.1982 1.0000 Uiso R
C246 C 0.8549(10) 0.3602(7) 0.3945(6) 0.1757 1.0000 Uani .
H2462 H 0.8027 0.3611 0.3928 0.2660 1.0000 Uiso R
H2461 H 0.8935 0.4047 0.4174 0.2659 1.0000 Uiso R
H2463 H 0.8633 0.3319 0.4118 0.2659 1.0000 Uiso R
O247 O 0.922(2) 0.1799(8) 0.3259(5) 0.5166 1.0000 Uani .
C248 C 0.9385(4) 0.2156(4) 0.3704(4) 0.1172 1.0000 Uani D
C249 C 0.8713(5) 0.2099(5) 0.3959(6) 0.1556 1.0000 Uani D
H2493 H 0.8254 0.2053 0.3694 0.2332 1.0000 Uiso R
H2492 H 0.8615 0.1715 0.4036 0.2332 1.0000 Uiso R
H2491 H 0.8885 0.2503 0.4303 0.2334 1.0000 Uiso R
C250 C 0.9966(8) 0.2723(5) 0.4241(4) 0.1470 1.0000 Uani D
H2503 H 1.0482 0.2806 0.4189 0.2212 1.0000 Uiso R
H2502 H 0.9942 0.2586 0.4542 0.2212 1.0000 Uiso R
H2501 H 0.9826 0.3108 0.4309 0.2210 1.0000 Uiso R
C251 C 0.7273(7) 0.5399(5) 0.1226(4) 0.1248 1.0000 Uani D
C252 C 0.7884(9) 0.5688(5) 0.1009(7) 0.2497 1.0000 Uani D
H2521 H 0.8385 0.5901 0.1306 0.2971 1.0000 Uiso R
H2522 H 0.7756 0.6022 0.0912 0.2969 1.0000 Uiso R
H2512 H 0.7401 0.5057 0.1303 0.1511 1.0000 Uiso R
H2511 H 0.6778 0.5198 0.0924 0.1513 1.0000 Uiso R
C253 C 0.7904(8) 0.5130(5) 0.0490(5) 0.1416 1.0000 Uani D
C254 C 0.8340(9) 0.4754(8) 0.0652(6) 0.1783 1.0000 Uani D
H2542 H 0.8485 0.4511 0.0330 0.2750 1.0000 Uiso R
H2541 H 0.8805 0.5059 0.0963 0.2750 1.0000 Uiso R
H2543 H 0.7997 0.4454 0.0764 0.2751 1.0000 Uiso R
H2532 H 0.8168 0.5317 0.0264 0.1710 1.0000 Uiso R
H2531 H 0.7369 0.4823 0.0265 0.1712 1.0000 Uiso R
H2411 H 0.9629 0.9574 0.3609 0.1044 1.0000 Uiso R
H2412 H 0.9200 0.9930 0.3999 0.1047 1.0000 Uiso R
H2413 H 0.9547 0.9458 0.4143 0.1046 1.0000 Uiso R

loop_
_atom_site_aniso_label
_atom_site_aniso_U_11
_atom_site_aniso_U_22
_atom_site_aniso_U_33
_atom_site_aniso_U_23
_atom_site_aniso_U_13
_atom_site_aniso_U_12
Pd1 0.0227(2) 0.02276(18) 0.0165(2) 0.01079(14) 0.00891(16) 0.01181(15)
N2 0.024(2) 0.0264(18) 0.021(2) 0.0101(16) 0.0093(17) 0.0121(16)
C3 0.034(3) 0.026(2) 0.014(3) 0.0111(18) 0.012(2) 0.012(2)
C4 0.030(3) 0.026(2) 0.011(2) 0.0079(18) 0.007(2) 0.014(2)
N5 0.047(3) 0.044(2) 0.023(2) 0.0207(18) 0.015(2) 0.035(2)
C6 0.026(3) 0.033(2) 0.024(3) 0.014(2) 0.012(2) 0.018(2)
O7 0.0329(19) 0.0518(19) 0.0259(19) 0.0222(16) 0.0141(16) 0.0260(17)
N8 0.037(2) 0.056(2) 0.018(2) 0.0217(19) 0.0167(19) 0.036(2)
C9 0.026(3) 0.043(3) 0.022(3) 0.017(2) 0.011(2) 0.023(2)
C10 0.040(3) 0.041(3) 0.025(3) 0.016(2) 0.014(2) 0.029(2)
C11 0.040(3) 0.037(2) 0.030(3) 0.021(2) 0.017(2) 0.024(2)
C12 0.038(3) 0.042(3) 0.026(3) 0.020(2) 0.017(2) 0.027(2)
C13 0.020(2) 0.040(2) 0.022(3) 0.019(2) 0.011(2) 0.020(2)
C14 0.023(2) 0.038(2) 0.021(3) 0.015(2) 0.010(2) 0.020(2)
C15 0.028(3) 0.046(3) 0.025(3) 0.019(2) 0.017(2) 0.013(2)
C16 0.030(3) 0.034(3) 0.038(3) 0.013(2) 0.015(3) 0.005(2)
C17 0.037(3) 0.032(2) 0.032(3) 0.011(2) 0.017(2) 0.015(2)
C18 0.025(3) 0.037(2) 0.015(3) 0.007(2) 0.009(2) 0.015(2)
N19 0.043(2) 0.038(2) 0.025(2) 0.0173(18) 0.019(2) 0.029(2)
C20 0.035(3) 0.036(3) 0.024(3) 0.013(2) 0.009(2) 0.021(2)
O21 0.055(2) 0.0437(19) 0.033(2) 0.0258(16) 0.0245(18) 0.0324(18)
N22 0.045(3) 0.035(2) 0.027(2) 0.0190(18) 0.020(2) 0.029(2)
C23 0.029(3) 0.029(2) 0.026(3) 0.017(2) 0.016(2) 0.020(2)
C24 0.036(3) 0.031(2) 0.027(3) 0.019(2) 0.016(2) 0.019(2)
O25 0.061(2) 0.0417(18) 0.030(2) 0.0246(16) 0.0212(18) 0.0360(18)
C26 0.057(3) 0.042(3) 0.024(3) 0.021(2) 0.016(3) 0.027(3)
C27 0.051(3) 0.045(3) 0.045(3) 0.031(3) 0.015(3) 0.026(3)
C28 0.055(4) 0.061(4) 0.090(5) 0.046(4) 0.023(4) 0.032(3)
C29 0.056(4) 0.076(4) 0.118(7) 0.064(5) 0.028(4) 0.031(4)
C30 0.102(7) 0.130(8) 0.236(14) 0.129(9) 0.102(8) 0.080(7)
C31 0.122(9) 0.171(11) 0.239(15) 0.142(11) 0.109(10) 0.098(9)
C32 0.047(3) 0.039(3) 0.032(3) 0.026(2) 0.021(3) 0.028(2)
C33 0.039(3) 0.034(2) 0.028(3) 0.018(2) 0.021(2) 0.020(2)
N34 0.027(2) 0.0290(19) 0.021(2) 0.0143(16) 0.0122(17) 0.0171(17)
C35 0.026(3) 0.027(2) 0.021(3) 0.0119(19) 0.008(2) 0.007(2)
C36 0.042(3) 0.029(2) 0.025(3) 0.012(2) 0.008(2) 0.019(2)
O37 0.065(2) 0.049(2) 0.0249(19) 0.0198(16) 0.0213(18) 0.0451(19)
C38 0.082(4) 0.058(3) 0.033(3) 0.019(3) 0.022(3) 0.053(3)
C39 0.119(6) 0.089(5) 0.078(5) 0.052(4) 0.064(5) 0.090(5)
C40 0.053(3) 0.037(3) 0.016(3) 0.009(2) 0.010(2) 0.028(2)
C41 0.039(3) 0.036(2) 0.020(3) 0.017(2) 0.008(2) 0.019(2)
N42 0.031(2) 0.0226(18) 0.019(2) 0.0103(17) 0.008(2) 0.0117(17)
C43 0.031(3) 0.029(2) 0.024(3) 0.010(2) 0.016(2) 0.013(2)
C44 0.024(3) 0.026(2) 0.022(3) 0.005(2) 0.004(2) 0.010(2)
N45 0.020(2) 0.048(2) 0.019(3) 0.0062(19) 0.007(2) 0.0097(19)
C46 0.037(4) 0.048(3) 0.028(3) 0.007(2) 0.015(3) 0.019(3)
O47 0.022(2) 0.093(3) 0.024(2) -0.002(2) 0.0076(18) -0.003(2)
N48 0.017(2) 0.051(2) 0.017(2) 0.0042(19) 0.0041(19) 0.0061(19)
C49 0.023(3) 0.038(3) 0.022(3) 0.004(2) 0.011(2) 0.009(2)
C50 0.021(2) 0.038(2) 0.017(3) 0.009(2) 0.010(2) 0.006(2)
C51 0.020(2) 0.036(2) 0.026(3) 0.014(2) 0.011(2) 0.010(2)
C52 0.040(3) 0.056(3) 0.027(3) 0.024(2) 0.014(3) 0.023(3)
C53 0.038(3) 0.061(3) 0.040(4) 0.024(3) 0.016(3) 0.030(3)
C54 0.041(3) 0.048(3) 0.029(3) 0.012(2) 0.017(3) 0.029(3)
C55 0.024(3) 0.048(3) 0.022(3) 0.018(2) 0.009(2) 0.013(2)
N56 0.025(2) 0.072(3) 0.021(2) 0.023(2) 0.015(2) 0.030(2)
C57 0.027(3) 0.034(2) 0.023(3) 0.016(2) 0.012(2) 0.016(2)
O58 0.0286(19) 0.059(2) 0.030(2) 0.0302(17) 0.0177(16) 0.0253(17)
N59 0.022(2) 0.049(2) 0.021(2) 0.0168(19) 0.0125(19) 0.016(2)
C60 0.029(3) 0.031(2) 0.019(3) 0.014(2) 0.012(2) 0.016(2)
C61 0.021(3) 0.031(2) 0.026(3) 0.014(2) 0.011(2) 0.012(2)
O62 0.0219(19) 0.051(2) 0.024(2) 0.0169(16) 0.0056(16) 0.0106(16)
C63 0.030(3) 0.042(3) 0.021(3) 0.012(2) 0.002(2) 0.007(2)
C64 0.030(3) 0.053(3) 0.042(4) 0.024(3) 0.001(3) 0.010(3)
C65 0.043(4) 0.048(3) 0.046(4) 0.018(3) -0.012(3) 0.005(3)
C66 0.038(4) 0.045(3) 0.099(6) 0.038(4) -0.013(4) 0.004(3)
C67 0.056(5) 0.049(4) 0.127(8) 0.027(4) -0.053(5) -0.002(3)
C68 0.062(6) 0.075(5) 0.232(14) 0.065(7) -0.043(7) -0.002(4)
C69 0.030(3) 0.035(2) 0.014(3) 0.010(2) 0.003(2) 0.011(2)
C70 0.035(3) 0.035(2) 0.014(3) 0.009(2) 0.011(2) 0.012(2)
N71 0.023(2) 0.0213(17) 0.020(2) 0.0094(16) 0.0095(19) 0.0082(16)
C72 0.028(3) 0.024(2) 0.013(2) 0.0099(18) 0.008(2) 0.012(2)
C73 0.031(3) 0.054(3) 0.022(3) 0.016(2) 0.015(2) 0.022(2)
C74 0.027(3) 0.049(3) 0.033(3) 0.025(2) 0.009(2) 0.016(2)
C75 0.028(3) 0.048(3) 0.024(3) 0.017(2) 0.012(2) 0.014(2)
C76 0.025(3) 0.038(2) 0.020(3) 0.013(2) 0.015(2) 0.014(2)
O77 0.0212(19) 0.054(2) 0.027(2) 0.0064(16) 0.0129(16) 0.0116(16)
C78 0.043(3) 0.066(3) 0.024(3) 0.013(3) 0.024(3) 0.020(3)
C79 0.040(4) 0.081(4) 0.047(4) 0.024(3) 0.021(3) 0.021(3)
C80 0.053(4) 0.089(5) 0.084(6) 0.024(4) 0.043(4) 0.035(4)
C81 0.067(5) 0.122(7) 0.163(10) 0.069(7) 0.062(6) 0.060(5)
C82 0.100(8) 0.118(8) 0.190(13) 0.075(8) 0.069(8) 0.042(6)
C83 0.34(2) 0.133(9) 0.125(10) 0.074(8) 0.147(13) 0.134(12)
C84 0.025(3) 0.047(3) 0.021(3) 0.014(2) 0.015(2) 0.016(2)
C85 0.034(3) 0.029(2) 0.016(3) 0.0087(19) 0.007(2) 0.010(2)
Pd86 0.0265(2) 0.02400(18) 0.0165(2) 0.01067(15) 0.01023(16) 0.01501(15)
N87 0.032(2) 0.0291(19) 0.013(2) 0.0102(16) 0.0144(17) 0.0182(17)
C88 0.036(3) 0.029(2) 0.010(2) 0.0061(18) 0.009(2) 0.018(2)
C89 0.033(3) 0.025(2) 0.022(3) 0.0124(19) 0.010(2) 0.016(2)
N90 0.054(3) 0.039(2) 0.022(2) 0.0188(18) 0.019(2) 0.035(2)
C91 0.036(3) 0.032(2) 0.016(3) 0.0150(19) 0.016(2) 0.019(2)
O92 0.046(2) 0.0450(18) 0.0231(19) 0.0205(15) 0.0151(16) 0.0324(18)
N93 0.042(3) 0.034(2) 0.021(2) 0.0104(17) 0.0115(19) 0.0247(19)
C94 0.029(3) 0.035(2) 0.018(3) 0.015(2) 0.009(2) 0.020(2)
C95 0.026(2) 0.026(2) 0.019(3) 0.0129(19) 0.008(2) 0.0145(19)
C96 0.016(2) 0.031(2) 0.022(3) 0.0109(19) -0.001(2) 0.0145(19)
C97 0.036(3) 0.034(2) 0.022(3) 0.017(2) 0.016(2) 0.023(2)
C98 0.034(3) 0.031(2) 0.032(3) 0.020(2) 0.009(2) 0.018(2)
C99 0.038(3) 0.028(2) 0.015(3) 0.0052(19) 0.005(2) 0.018(2)
C100 0.028(3) 0.031(2) 0.021(3) 0.011(2) 0.009(2) 0.016(2)
N101 0.043(2) 0.0268(19) 0.025(2) 0.0144(17) 0.0168(19) 0.0197(18)
C102 0.030(3) 0.036(3) 0.022(3) 0.013(2) 0.010(2) 0.018(2)
O103 0.067(3) 0.048(2) 0.041(2) 0.0316(18) 0.033(2) 0.044(2)
N104 0.049(3) 0.031(2) 0.027(2) 0.0170(17) 0.020(2) 0.030(2)
C105 0.031(3) 0.024(2) 0.020(3) 0.0110(19) 0.013(2) 0.016(2)
C106 0.033(3) 0.031(2) 0.032(3) 0.019(2) 0.019(2) 0.016(2)
O107 0.061(2) 0.0410(18) 0.031(2) 0.0255(16) 0.0267(18) 0.0391(18)
C108 0.052(3) 0.045(3) 0.036(3) 0.031(2) 0.025(3) 0.029(3)
C109 0.052(3) 0.049(3) 0.047(4) 0.034(3) 0.022(3) 0.030(3)
C110 0.049(3) 0.046(3) 0.045(4) 0.024(3) 0.016(3) 0.025(3)
C111 0.050(4) 0.054(3) 0.046(4) 0.025(3) 0.013(3) 0.022(3)
C112 0.049(4) 0.072(4) 0.061(5) 0.026(3) 0.017(3) 0.025(3)
C113 0.070(5) 0.084(5) 0.094(7) 0.038(5) 0.009(5) 0.022(4)
C114 0.057(3) 0.042(3) 0.023(3) 0.024(2) 0.027(3) 0.031(3)
C115 0.052(3) 0.035(2) 0.024(3) 0.017(2) 0.027(2) 0.028(2)
N116 0.035(2) 0.0305(19) 0.019(2) 0.0124(17) 0.0117(18) 0.0180(18)
C117 0.027(3) 0.028(2) 0.016(3) 0.0112(19) 0.004(2) 0.009(2)
C118 0.035(3) 0.027(2) 0.025(3) 0.008(2) 0.010(2) 0.013(2)
C119 0.033(3) 0.027(2) 0.030(3) 0.013(2) 0.010(2) 0.010(2)
C120 0.030(3) 0.035(2) 0.025(3) 0.015(2) 0.012(2) 0.011(2)
C121 0.038(3) 0.025(2) 0.021(3) 0.0101(19) 0.008(2) 0.019(2)
O122 0.053(2) 0.0386(18) 0.030(2) 0.0156(15) 0.0202(17) 0.0340(17)
C123 0.058(4) 0.043(3) 0.044(4) 0.015(3) 0.030(3) 0.031(3)
C124 0.071(4) 0.067(4) 0.091(5) 0.041(4) 0.044(4) 0.055(4)
C125 0.089(5) 0.073(4) 0.092(6) 0.039(4) 0.055(5) 0.052(4)
C126 0.101(6) 0.091(5) 0.058(5) 0.030(4) 0.036(5) 0.045(5)
C127 0.127(7) 0.072(5) 0.085(6) 0.043(4) 0.064(5) 0.053(5)
C128 0.184(11) 0.118(7) 0.107(8) 0.057(6) 0.100(8) 0.097(8)
C129 0.043(3) 0.035(2) 0.021(3) 0.010(2) 0.013(2) 0.024(2)
C130 0.033(3) 0.036(2) 0.020(3) 0.016(2) 0.008(2) 0.015(2)
N131 0.036(2) 0.0236(18) 0.021(2) 0.0116(17) 0.014(2) 0.0182(17)
C132 0.041(3) 0.035(2) 0.019(3) 0.013(2) 0.019(2) 0.020(2)
C133 0.034(3) 0.041(3) 0.015(3) 0.011(2) 0.010(2) 0.017(2)
C134 0.031(3) 0.030(2) 0.016(3) 0.007(2) 0.006(2) 0.013(2)
O135 0.029(2) 0.0497(19) 0.020(2) 0.0131(16) 0.0050(16) 0.0122(16)
C136 0.040(3) 0.049(3) 0.021(3) 0.015(2) 0.006(3) 0.010(2)
C137 0.031(3) 0.068(4) 0.041(4) 0.028(3) -0.004(3) 0.005(3)
C138 0.051(4) 0.065(4) 0.052(4) 0.025(3) -0.007(3) 0.003(3)
C139 0.065(5) 0.058(4) 0.069(5) 0.031(4) 0.015(4) 0.009(3)
C140 0.059(5) 0.068(4) 0.077(6) 0.018(4) -0.012(4) 0.010(4)
C141 0.054(5) 0.062(4) 0.129(8) 0.028(5) -0.001(5) 0.003(4)
C142 0.027(3) 0.033(2) 0.024(3) 0.011(2) 0.011(2) 0.017(2)
C143 0.038(3) 0.031(2) 0.019(3) 0.012(2) 0.011(2) 0.019(2)
N144 0.031(2) 0.055(2) 0.015(2) 0.0158(19) 0.0091(19) 0.023(2)
C145 0.033(3) 0.034(2) 0.028(3) 0.015(2) 0.013(2) 0.017(2)
O146 0.036(2) 0.063(2) 0.028(2) 0.0252(17) 0.0207(17) 0.0334(18)
N147 0.035(3) 0.068(3) 0.021(2) 0.022(2) 0.015(2) 0.036(2)
C148 0.024(3) 0.046(3) 0.022(3) 0.016(2) 0.010(2) 0.016(2)
C149 0.027(3) 0.032(2) 0.023(3) 0.015(2) 0.010(2) 0.010(2)
C150 0.024(3) 0.033(2) 0.017(3) 0.0089(19) 0.006(2) 0.006(2)
C151 0.026(3) 0.048(3) 0.019(3) 0.019(2) 0.009(2) 0.015(2)
C152 0.041(3) 0.051(3) 0.030(3) 0.021(2) 0.016(3) 0.027(3)
C153 0.042(3) 0.052(3) 0.035(3) 0.023(2) 0.024(3) 0.030(3)
C154 0.027(3) 0.036(2) 0.022(3) 0.010(2) 0.010(2) 0.011(2)
N155 0.023(2) 0.054(2) 0.015(2) 0.0095(19) 0.008(2) 0.012(2)
C156 0.031(3) 0.043(3) 0.018(3) 0.009(2) 0.009(3) 0.016(2)
O157 0.025(2) 0.061(2) 0.025(2) 0.0169(17) 0.0080(16) 0.0084(18)
N158 0.025(2) 0.057(3) 0.020(3) 0.013(2) 0.007(2) 0.006(2)
C159 0.042(3) 0.036(2) 0.015(3) 0.008(2) 0.012(2) 0.020(2)
C160 0.028(3) 0.037(3) 0.024(3) 0.014(2) 0.010(2) 0.012(2)
N161 0.024(2) 0.0278(19) 0.018(2) 0.0086(16) 0.0113(19) 0.0130(16)
C162 0.034(3) 0.039(3) 0.015(3) 0.012(2) 0.007(2) 0.014(2)
C163 0.040(3) 0.047(3) 0.019(3) 0.013(2) 0.015(3) 0.014(2)
C164 0.033(3) 0.035(2) 0.037(4) 0.015(2) 0.018(3) 0.012(2)
O165 0.028(2) 0.061(2) 0.026(2) 0.0189(17) 0.0128(17) 0.0099(17)
C166 0.032(3) 0.078(4) 0.040(4) 0.026(3) 0.020(3) 0.009(3)
C167 0.052(4) 0.096(5) 0.044(4) 0.029(4) 0.019(3) 0.010(4)
C168 0.042(4) 0.119(6) 0.084(6) 0.056(5) 0.029(4) 0.014(4)
C169 0.064(6) 0.173(10) 0.085(7) 0.044(7) 0.024(5) -0.018(6)
C170 0.052(6) 0.34(2) 0.166(14) 0.176(16) 0.040(7) 0.073(10)
C171 0.061(7) 0.165(12) 0.249(19) 0.127(13) 0.016(9) 0.035(7)
C172 0.036(3) 0.046(3) 0.028(3) 0.011(2) 0.010(2) 0.024(2)
C173 0.049(3) 0.063(3) 0.026(3) 0.024(3) 0.017(3) 0.033(3)
C174 0.042(3) 0.049(3) 0.021(3) 0.016(2) 0.013(2) 0.026(3)
P175 0.0526(12) 0.0353(9) 0.0227(10) 0.0160(8) 0.0156(9) 0.0226(9)
F176 0.078(2) 0.0495(17) 0.0326(18) 0.0236(14) 0.0165(16) 0.0342(17)
F177 0.060(2) 0.097(3) 0.099(3) 0.071(3) 0.032(2) 0.030(2)
F178 0.129(3) 0.0536(19) 0.0316(19) 0.0201(15) 0.031(2) 0.053(2)
P179 0.0663(14) 0.0371(10) 0.0263(11) 0.0194(8) 0.0233(10) 0.0294(10)
F180 0.099(3) 0.0512(18) 0.0322(18) 0.0243(15) 0.0218(18) 0.0449(19)
F181 0.077(3) 0.086(3) 0.101(3) 0.063(3) 0.044(3) 0.033(2)
F182 0.144(4) 0.0489(18) 0.0336(19) 0.0211(15) 0.040(2) 0.058(2)
P183 0.0511(9) 0.0604(9) 0.0283(9) 0.0135(7) 0.0130(7) 0.0293(8)
F184 0.074(3) 0.134(4) 0.094(3) 0.035(3) 0.041(3) 0.067(3)
F185 0.104(3) 0.115(3) 0.043(2) 0.022(2) 0.005(2) 0.069(3)
F186 0.052(2) 0.087(3) 0.054(2) 0.0162(19) 0.0129(18) 0.036(2)
F187 0.126(4) 0.193(5) 0.029(2) 0.032(3) 0.030(3) 0.087(4)
F188 0.106(4) 0.083(3) 0.091(3) 0.037(2) 0.055(3) 0.032(3)
F189 0.138(4) 0.064(3) 0.125(4) 0.035(3) 0.066(4) 0.045(3)
P190 0.0475(10) 0.0822(12) 0.0431(11) 0.0060(9) 0.0160(8) 0.0287(9)
F191 0.076(3) 0.151(5) 0.151(5) 0.002(4) 0.046(3) 0.066(3)
F192 0.056(2) 0.100(3) 0.052(2) 0.011(2) 0.0083(19) 0.040(2)
F193 0.084(3) 0.231(7) 0.102(4) 0.101(5) 0.032(3) 0.072(4)
F194 0.123(5) 0.266(8) 0.032(3) 0.037(4) 0.029(3) 0.065(5)
F195 0.069(3) 0.087(3) 0.104(4) 0.009(3) 0.024(3) 0.017(2)
F196 0.106(4) 0.089(3) 0.189(7) 0.032(4) 0.058(4) 0.041(3)
P197 0.0577(11) 0.0920(13) 0.0964(16) 0.0488(12) 0.0366(11) 0.0559(11)
F198 0.113(4) 0.110(4) 0.156(5) 0.046(4) 0.069(4) 0.077(3)
F199 0.197(7) 0.278(9) 0.249(9) 0.229(8) 0.166(7) 0.178(7)
F200 0.076(3) 0.118(4) 0.161(6) 0.070(4) 0.026(3) 0.026(3)
F201 0.176(6) 0.197(6) 0.108(4) 0.060(4) 0.012(4) 0.150(6)
F202 0.101(4) 0.218(7) 0.104(4) 0.002(4) 0.013(3) 0.109(5)
F203 0.094(5) 0.146(6) 0.305(11) 0.012(7) 0.101(6) 0.018(4)
F204 0.072(2) 0.074(2) 0.052(2) 0.0324(19) 0.026(2) 0.041(2)
C205 0.059(4) 0.027(2) 0.026(3) 0.015(2) 0.015(3) 0.021(2)
C206 0.070(4) 0.045(3) 0.048(4) 0.029(3) 0.036(3) 0.032(3)
C207 0.050(4) 0.047(3) 0.034(3) 0.022(3) 0.006(3) 0.014(3)
O208 0.050(2) 0.044(2) 0.046(2) 0.0249(18) 0.020(2) 0.0300(18)
O209 0.055(2) 0.057(2) 0.027(2) 0.0182(18) 0.0162(19) 0.030(2)
C210 0.032(3) 0.046(3) 0.024(3) 0.014(2) 0.010(2) 0.025(2)
C211 0.060(4) 0.061(4) 0.024(3) 0.014(3) 0.013(3) 0.013(3)
C212 0.049(4) 0.040(3) 0.050(4) 0.008(3) 0.014(3) 0.018(3)
O213 0.042(2) 0.059(2) 0.020(2) 0.0209(16) 0.0110(17) 0.0266(18)
C214 0.049(3) 0.026(2) 0.029(3) 0.012(2) 0.014(3) 0.020(2)
C215 0.070(4) 0.052(3) 0.054(4) 0.031(3) 0.038(3) 0.035(3)
C216 0.058(4) 0.046(3) 0.027(3) 0.017(2) 0.007(3) 0.018(3)
O217 0.042(2) 0.0351(19) 0.040(2) 0.0200(17) 0.0170(18) 0.0215(16)
O218 0.066(3) 0.065(2) 0.024(2) 0.0201(19) 0.015(2) 0.030(2)
C219 0.048(3) 0.042(3) 0.029(4) 0.016(2) 0.007(3) 0.021(3)
C220 0.073(5) 0.051(3) 0.048(4) 0.019(3) 0.024(3) 0.023(3)
C221 0.062(4) 0.041(3) 0.068(5) 0.016(3) 0.027(4) 0.024(3)
O222 0.035(2) 0.064(3) 0.114(4) 0.039(3) 0.039(3) 0.020(2)
C223 0.034(4) 0.060(4) 0.103(6) 0.040(4) 0.024(4) 0.021(3)
C224 0.045(4) 0.084(5) 0.179(10) 0.087(6) 0.016(5) 0.020(4)
C225 0.053(5) 0.060(4) 0.168(10) 0.045(5) -0.002(5) 0.019(4)
O226 0.032(3) 0.134(4) 0.045(3) 0.035(3) 0.005(2) 0.030(3)
C227 0.039(4) 0.060(3) 0.045(4) 0.013(3) 0.004(3) 0.023(3)
C228 0.056(5) 0.106(6) 0.116(8) 0.039(6) -0.009(5) 0.033(5)
C229 0.082(6) 0.122(7) 0.113(8) 0.065(6) 0.026(6) 0.011(5)
O230 0.027(2) 0.065(2) 0.058(3) 0.026(2) 0.010(2) 0.0147(19)
C231 0.026(3) 0.038(3) 0.049(4) 0.009(2) 0.011(3) 0.006(2)
C232 0.044(4) 0.091(5) 0.076(5) 0.044(4) 0.014(4) 0.024(4)
C233 0.059(4) 0.102(6) 0.100(6) 0.068(5) 0.028(4) 0.039(4)
O234 0.057(3) 0.228(7) 0.043(3) 0.034(4) 0.009(3) 0.094(4)
C235 0.081(6) 0.117(7) 0.077(6) 0.039(5) 0.014(5) 0.057(6)
C236 0.129(9) 0.105(7) 0.145(10) 0.071(7) 0.053(8) 0.071(7)
C237 0.052(6) 0.106(7) 0.257(17) 0.053(9) -0.028(8) 0.009(5)
O238 0.078(4) 0.065(3) 0.135(5) 0.039(3) 0.051(4) 0.053(3)
O239 0.45(2) 0.220(11) 0.206(12) 0.124(10) 0.251(14) 0.181(13)
C240 0.109(7) 0.113(7) 0.152(9) 0.110(7) 0.082(7) 0.078(6)
C241 0.021(3) 0.060(4) 0.150(8) 0.064(5) 0.026(4) 0.017(3)
C242 0.072(5) 0.068(4) 0.064(5) 0.036(4) 0.021(4) 0.019(4)
O243 0.60(3) 0.52(3) 0.318(17) 0.336(19) 0.32(2) 0.50(3)
C244 0.161(11) 0.088(6) 0.190(13) 0.074(8) 0.071(10) 0.097(7)
C245 0.094(8) 0.133(9) 0.141(11) 0.033(8) 0.008(7) 0.051(7)
C246 0.29(2) 0.154(11) 0.174(14) 0.081(10) 0.134(14) 0.160(13)
O247 1.16(7) 0.245(15) 0.095(8) 0.032(9) -0.059(18) 0.39(3)
C248 0.048(5) 0.090(6) 0.208(13) 0.095(8) -0.018(6) 0.007(4)
C249 0.063(6) 0.105(7) 0.30(2) 0.119(11) 0.008(8) 0.025(5)
C250 0.170(12) 0.122(9) 0.115(9) 0.016(7) 0.003(9) 0.075(9)
C251 0.142(10) 0.118(8) 0.174(11) 0.106(8) 0.041(8) 0.078(8)
C252 0.153(13) 0.113(10) 0.52(4) 0.155(18) 0.126(19) 0.068(10)
C253 0.241(15) 0.126(8) 0.158(11) 0.078(8) 0.158(11) 0.132(10)
C254 0.227(16) 0.225(15) 0.157(12) 0.067(11) 0.121(12) 0.170(14)

loop_
_atom_type_symbol
_atom_type_scat_dispersion_real
_atom_type_scat_dispersion_imag
_atom_type_scat_Cromer_Mann_a1
_atom_type_scat_Cromer_Mann_b1
_atom_type_scat_Cromer_Mann_a2
_atom_type_scat_Cromer_Mann_b2
_atom_type_scat_Cromer_Mann_a3
_atom_type_scat_Cromer_Mann_b3
_atom_type_scat_Cromer_Mann_a4
_atom_type_scat_Cromer_Mann_b4
_atom_type_scat_Cromer_Mann_c
_atom_type_scat_source
C 0.0033 0.0016 2.3100 20.8439 1.0200 10.2075 1.5886 0.5687 0.8650 51.6512 0.2156 'International Tables Vol C 4.2.6.8 and 6.1.1.4'
H 0.0000 0.0000 0.4930 10.5109 0.3229 26.1257 0.1402 3.1424 0.0408 57.7998 0.0030 'International Tables Vol C 4.2.6.8 and 6.1.1.4'
N 0.0061 0.0033 12.2126 0.0057 3.1322 9.8933 2.0125 28.9975 1.1663 0.5826 -11.5290 'International Tables Vol C 4.2.6.8 and 6.1.1.4'
O 0.0106 0.0060 3.0485 13.2771 2.2868 5.7011 1.5463 0.3239 0.8670 32.9089 0.2508 'International Tables Vol C 4.2.6.8 and 6.1.1.4'
Pd -0.9988 1.0072 19.3319 0.6987 15.5017 7.9893 5.2954 25.2052 0.6058 76.8986 5.2659 'International Tables Vol C 4.2.6.8 and 6.1.1.4'
F 0.0171 0.0103 3.5392 10.2825 2.6412 4.2944 1.5170 0.2615 1.0243 26.1476 0.2776 'International Tables Vol C 4.2.6.8 and 6.1.1.4'
P 0.1023 0.0942 6.4345 1.9067 4.1791 27.1570 1.7800 0.5260 1.4908 68.1645 1.1149 'International Tables Vol C 4.2.6.8 and 6.1.1.4'

loop_
_montpellier_diffrn_reflns_class_number
_montpellier_diffrn_reflns_class_d_res_high
_montpellier_diffrn_reflns_class_d_res_low
_montpellier_diffrn_reflns_class_redundancy
_montpellier_diffrn_reflns_class_av_i/ui
_diffrn_reflns_class_av_R_eq
_montpellier_diffrn_reflns_class_completeness_shell
_montpellier_diffrn_reflns_class_cumul_completeness
0 100.0 2.00 3.0 29.48 0.038 99.6 99.61
1 2.00 1.59 3.3 20.46 0.050 100.0 99.80
2 1.59 1.39 3.5 15.67 0.056 100.0 99.87
3 1.39 1.26 3.0 13.39 0.056 100.0 99.90
4 1.26 1.17 2.6 10.80 0.064 100.0 99.92
5 1.17 1.10 2.3 8.78 0.072 100.0 99.93
6 1.10 1.04 1.9 6.98 0.085 100.0 99.94
7 1.04 1.00 1.6 5.71 0.088 100.0 99.95
8 1.00 0.95 1.4 4.61 0.093 69.0 95.21
9 0.95 0.84 1.2 3.43 0.112 26.0 75.17

loop_
_geom_angle_atom_site_label_1
_geom_angle_site_symmetry_1
_geom_angle_atom_site_label_2
_geom_angle_atom_site_label_3
_geom_angle_site_symmetry_3
_geom_angle
_geom_angle_publ_flag
N71 2_676 Pd1 N34 2_676 87.07(14) yes
N71 2_676 Pd1 N2 . 93.26(14) yes
N34 2_676 Pd1 N2 . 176.57(14) yes
N71 2_676 Pd1 N42 . 174.80(14) yes
N34 2_676 Pd1 N42 . 92.71(14) yes
N2 . Pd1 N42 . 86.66(14) yes
Pd1 . N2 C3 . 122.4(3) yes
Pd1 . N2 C41 . 117.7(3) yes
C3 . N2 C41 . 119.3(4) yes
N2 . C3 C4 . 121.0(4) yes
N2 . C3 H31 . 118.7 no
C4 . C3 H31 . 120.3 no
C3 . C4 N5 . 124.6(4) yes
C3 . C4 C36 . 119.0(4) yes
N5 . C4 C36 . 116.3(4) yes
C4 . N5 C6 . 127.9(4) yes
C4 . N5 H51 . 115.1(14) no
C6 . N5 H51 . 116.5(13) no
N5 . C6 O7 . 122.4(4) yes
N5 . C6 N8 . 114.5(4) yes
O7 . C6 N8 . 123.0(4) yes
C6 . N8 C9 . 124.8(4) yes
C6 . N8 H81 . 116.8(14) no
C9 . N8 H81 . 116.7(14) no
N8 . C9 C10 . 118.4(4) yes
N8 . C9 C14 . 121.6(4) yes
C10 . C9 C14 . 119.9(4) yes
C9 . C10 C11 . 120.8(4) yes
C9 . C10 H101 . 119.3 no
C11 . C10 H101 . 119.8 no
C10 . C11 C12 . 120.4(4) yes
C10 . C11 H111 . 119.0 no
C12 . C11 H111 . 120.7 no
C11 . C12 C13 . 121.0(4) yes
C11 . C12 H121 . 119.8 no
C13 . C12 H121 . 119.2 no
C12 . C13 C14 . 118.8(4) yes
C12 . C13 C18 . 122.8(4) yes
C14 . C13 C18 . 118.4(4) yes
C9 . C14 C13 . 119.1(4) yes
C9 . C14 C15 . 122.0(4) yes
C13 . C14 C15 . 118.9(4) yes
C14 . C15 C16 . 121.0(5) yes
C14 . C15 H151 . 119.5 no
C16 . C15 H151 . 119.5 no
C15 . C16 C17 . 120.7(5) yes
C15 . C16 H161 . 119.1 no
C17 . C16 H161 . 120.2 no
C16 . C17 C18 . 120.8(4) yes
C16 . C17 H171 . 119.6 no
C18 . C17 H171 . 119.6 no
C13 . C18 C17 . 120.2(4) yes
C13 . C18 N19 . 118.5(4) yes
C17 . C18 N19 . 121.3(4) yes
C18 . N19 C20 . 124.4(4) yes
C18 . N19 H191 . 117.8(14) no
C20 . N19 H191 . 116.7(14) no
N19 . C20 O21 . 123.7(5) yes
N19 . C20 N22 . 112.3(4) yes
O21 . C20 N22 . 123.9(4) yes
C20 . N22 C23 . 125.5(4) yes
C20 . N22 H221 . 116.9(14) no
C23 . N22 H221 . 117.1(14) no
N22 . C23 C24 . 116.3(4) yes
N22 . C23 C35 . 126.1(4) yes
C24 . C23 C35 . 117.6(4) yes
C23 . C24 O25 . 114.8(4) yes
C23 . C24 C32 . 119.8(4) yes
O25 . C24 C32 . 125.4(4) yes
C24 . O25 C26 . 119.2(4) yes
O25 . C26 C27 . 105.8(4) yes
O25 . C26 H262 . 111.3 no
C27 . C26 H262 . 110.3 no
O25 . C26 H261 . 110.5 no
C27 . C26 H261 . 109.5 no
H262 . C26 H261 . 109.5 no
C26 . C27 C28 . 112.9(4) yes
C26 . C27 H272 . 107.7 no
C28 . C27 H272 . 108.5 no
C26 . C27 H271 . 109.6 no
C28 . C27 H271 . 109.3 no
H272 . C27 H271 . 108.7 no
C27 . C28 C29 . 114.4(5) yes
C27 . C28 H281 . 108.0 no
C29 . C28 H281 . 107.9 no
C27 . C28 H282 . 109.0 no
C29 . C28 H282 . 107.7 no
H281 . C28 H282 . 109.8 no
C28 . C29 C30 . 115.6(6) yes
C28 . C29 H292 . 108.1 no
C30 . C29 H292 . 106.7 no
C28 . C29 H291 . 108.3 no
C30 . C29 H291 . 108.1 no
H292 . C29 H291 . 110.0 no
C29 . C30 C31 . 115.1(8) yes
C29 . C30 H302 . 107.0 no
C31 . C30 H302 . 108.9 no
C29 . C30 H301 . 108.1 no
C31 . C30 H301 . 108.4 no
H302 . C30 H301 . 109.3 no
C30 . C31 H311 . 109.7 no
C30 . C31 H313 . 110.1 no
H311 . C31 H313 . 109.6 no
C30 . C31 H312 . 109.2 no
H311 . C31 H312 . 109.3 no
H313 . C31 H312 . 109.0 no
C24 . C32 C33 . 118.5(4) yes
C24 . C32 H321 . 121.3 no
C33 . C32 H321 . 120.2 no
C32 . C33 N34 . 122.3(4) yes
C32 . C33 H331 . 119.6 no
N34 . C33 H331 . 118.1 no
C33 . N34 Pd1 2_676 118.9(3) yes
C33 . N34 C35 . 119.8(4) yes
Pd1 2_676 N34 C35 . 120.9(3) yes
C23 . C35 N34 . 122.0(4) yes
C23 . C35 H351 . 118.8 no
N34 . C35 H351 . 119.2 no
C4 . C36 O37 . 115.7(4) yes
C4 . C36 C40 . 119.6(4) yes
O37 . C36 C40 . 124.7(4) yes
C36 . O37 C38 . 118.8(4) yes
O37 . C38 C39 . 109.8(5) yes
O37 . C38 H381 . 109.1 no
C39 . C38 H381 . 107.8 no
O37 . C38 H382 . 109.7 no
C39 . C38 H382 . 110.3 no
H381 . C38 H382 . 110.1 no
C38 . C39 H392 . 108.8 no
C38 . C39 H391 . 108.2 no
H392 . C39 H391 . 108.8 no
C38 . C39 C251 . 111.6(6) yes
H392 . C39 C251 . 110.6 no
H391 . C39 C251 . 108.8 no
C36 . C40 C41 . 117.8(4) yes
C36 . C40 H401 . 121.4 no
C41 . C40 H401 . 120.8 no
C40 . C41 N2 . 123.3(4) yes
C40 . C41 H411 . 119.7 no
N2 . C41 H411 . 117.0 no
Pd1 . N42 C43 . 121.7(3) yes
Pd1 . N42 C85 . 117.7(3) yes
C43 . N42 C85 . 120.0(4) yes
N42 . C43 C44 . 120.7(4) yes
N42 . C43 H431 . 118.7 no
C44 . C43 H431 . 120.5 no
C43 . C44 N45 . 124.8(4) yes
C43 . C44 C76 . 118.6(4) yes
N45 . C44 C76 . 116.6(4) yes
C44 . N45 C46 . 126.2(4) yes
C44 . N45 H451 . 116.1(14) no
C46 . N45 H451 . 116.6(14) no
N45 . C46 O47 . 123.6(5) yes
N45 . C46 N48 . 112.2(5) yes
O47 . C46 N48 . 124.2(5) yes
C46 . N48 C49 . 122.7(4) yes
C46 . N48 H481 . 117.4(14) no
C49 . N48 H481 . 116.5(14) no
N48 . C49 C50 . 119.9(4) yes
N48 . C49 C54 . 119.8(4) yes
C50 . C49 C54 . 120.3(5) yes
C49 . C50 C51 . 118.0(4) yes
C49 . C50 C75 . 122.6(4) yes
C51 . C50 C75 . 119.3(4) yes
C50 . C51 C52 . 119.0(4) yes
C50 . C51 C55 . 118.1(4) yes
C52 . C51 C55 . 122.9(4) yes
C51 . C52 C53 . 120.3(5) yes
C51 . C52 H521 . 120.3 no
C53 . C52 H521 . 119.4 no
C52 . C53 C54 . 121.5(5) yes
C52 . C53 H531 . 118.5 no
C54 . C53 H531 . 120.0 no
C49 . C54 C53 . 120.8(5) yes
C49 . C54 H541 . 119.4 no
C53 . C54 H541 . 119.7 no
C51 . C55 N56 . 116.6(4) yes
C51 . C55 C73 . 121.1(4) yes
N56 . C55 C73 . 122.3(4) yes
C55 . N56 C57 . 126.5(4) yes
C55 . N56 H561 . 117.2(13) no
C57 . N56 H561 . 116.1(13) no
N56 . C57 O58 . 125.7(4) yes
N56 . C57 N59 . 112.6(4) yes
O58 . C57 N59 . 121.6(4) yes
C57 . N59 C60 . 125.0(4) yes
C57 . N59 H591 . 117.9(13) no
C60 . N59 H591 . 117.1(13) no
N59 . C60 C61 . 116.4(4) yes
N59 . C60 C72 . 125.1(4) yes
C61 . C60 C72 . 118.4(4) yes
C60 . C61 O62 . 115.4(4) yes
C60 . C61 C69 . 118.6(4) yes
O62 . C61 C69 . 126.0(4) yes
C61 . O62 C63 . 118.5(4) yes
O62 . C63 C64 . 107.9(4) yes
O62 . C63 H631 . 109.5 no
C64 . C63 H631 . 109.1 no
O62 . C63 H632 . 110.9 no
C64 . C63 H632 . 110.4 no
H631 . C63 H632 . 109.2 no
C63 . C64 C65 . 112.6(5) yes
C63 . C64 H641 . 109.1 no
C65 . C64 H641 . 109.0 no
C63 . C64 H642 . 108.9 no
C65 . C64 H642 . 108.6 no
H641 . C64 H642 . 108.6 no
C64 . C65 C66 . 113.3(6) yes
C64 . C65 H651 . 108.6 no
C66 . C65 H651 . 109.0 no
C64 . C65 H652 . 108.1 no
C66 . C65 H652 . 109.0 no
H651 . C65 H652 . 108.8 no
C65 . C66 C67 . 114.7(7) yes
C65 . C66 H662 . 108.4 no
C67 . C66 H662 . 108.2 no
C65 . C66 H661 . 107.1 no
C67 . C66 H661 . 109.5 no
H662 . C66 H661 . 108.8 no
C66 . C67 C68 . 113.0(9) yes
C66 . C67 H672 . 108.6 no
C68 . C67 H672 . 108.6 no
C66 . C67 H671 . 108.7 no
C68 . C67 H671 . 109.1 no
H672 . C67 H671 . 108.6 no
C67 . C68 H681 . 109.6 no
C67 . C68 H682 . 109.3 no
H681 . C68 H682 . 109.6 no
C67 . C68 H683 . 109.4 no
H681 . C68 H683 . 109.5 no
H682 . C68 H683 . 109.4 no
C61 . C69 C70 . 119.0(4) yes
C61 . C69 H691 . 120.9 no
C70 . C69 H691 . 120.1 no
C69 . C70 N71 . 122.3(4) yes
C69 . C70 H701 . 118.9 no
N71 . C70 H701 . 118.8 no
C70 . N71 Pd1 2_676 118.1(3) yes
C70 . N71 C72 . 120.4(4) yes
Pd1 2_676 N71 C72 . 121.3(3) yes
C60 . C72 N71 . 121.3(4) yes
C60 . C72 H721 . 119.1 no
N71 . C72 H721 . 119.6 no
C55 . C73 C74 . 119.8(5) yes
C55 . C73 H731 . 120.2 no
C74 . C73 H731 . 119.9 no
C73 . C74 C75 . 121.3(5) yes
C73 . C74 H741 . 118.4 no
C75 . C74 H741 . 120.3 no
C50 . C75 C74 . 120.2(5) yes
C50 . C75 H751 . 119.8 no
C74 . C75 H751 . 120.0 no
C44 . C76 O77 . 115.5(4) yes
C44 . C76 C84 . 119.2(4) yes
O77 . C76 C84 . 125.3(4) yes
C76 . O77 C78 . 118.0(4) yes
O77 . C78 C79 . 107.9(4) yes
O77 . C78 H781 . 109.6 no
C79 . C78 H781 . 109.8 no
O77 . C78 H782 . 108.8 no
C79 . C78 H782 . 110.5 no
H781 . C78 H782 . 110.2 no
C78 . C79 C80 . 111.1(5) yes
C78 . C79 H791 . 107.8 no
C80 . C79 H791 . 109.0 no
C78 . C79 H792 . 109.5 no
C80 . C79 H792 . 109.0 no
H791 . C79 H792 . 110.4 no
C79 . C80 C81 . 112.5(6) yes
C79 . C80 H801 . 109.6 no
C81 . C80 H801 . 111.0 no
C79 . C80 H802 . 108.6 no
C81 . C80 H802 . 106.4 no
H801 . C80 H802 . 108.6 no
C80 . C81 C82 . 120.8(9) yes
C80 . C81 H812 . 107.4 no
C82 . C81 H812 . 108.8 no
C80 . C81 H811 . 104.6 no
C82 . C81 H811 . 105.3 no
H812 . C81 H811 . 109.5 no
C81 . C82 C83 . 108.3(10) yes
C81 . C82 H821 . 111.3 no
C83 . C82 H821 . 110.0 no
C81 . C82 H822 . 109.3 no
C83 . C82 H822 . 108.0 no
H821 . C82 H822 . 110.0 no
C82 . C83 H831 . 107.9 no
C82 . C83 H832 . 108.7 no
H831 . C83 H832 . 110.5 no
C82 . C83 H833 . 108.5 no
H831 . C83 H833 . 110.4 no
H832 . C83 H833 . 110.8 no
C76 . C84 C85 . 119.0(4) yes
C76 . C84 H841 . 120.5 no
C85 . C84 H841 . 120.5 no
C84 . C85 N42 . 122.4(4) yes
C84 . C85 H851 . 119.2 no
N42 . C85 H851 . 118.4 no
N116 2_666 Pd86 N161 2_666 92.59(15) yes
N116 2_666 Pd86 N87 . 175.55(14) yes
N161 2_666 Pd86 N87 . 87.04(14) yes
N116 2_666 Pd86 N131 . 86.86(14) yes
N161 2_666 Pd86 N131 . 176.96(14) yes
N87 . Pd86 N131 . 93.28(14) yes
Pd86 . N87 C88 . 120.7(3) yes
Pd86 . N87 C130 . 118.7(3) yes
C88 . N87 C130 . 119.7(4) yes
N87 . C88 C89 . 120.9(4) yes
N87 . C88 H881 . 119.4 no
C89 . C88 H881 . 119.7 no
C88 . C89 N90 . 124.1(4) yes
C88 . C89 C121 . 118.6(4) yes
N90 . C89 C121 . 117.0(4) yes
C89 . N90 C91 . 126.3(4) yes
C89 . N90 H901 . 115.7(13) no
C91 . N90 H901 . 117.8(13) no
N90 . C91 O92 . 123.5(4) yes
N90 . C91 N93 . 113.6(4) yes
O92 . C91 N93 . 122.9(4) yes
C91 . N93 C94 . 122.8(4) yes
C91 . N93 H931 . 117.0(14) no
C94 . N93 H931 . 118.0(14) no
N93 . C94 C95 . 120.5(4) yes
N93 . C94 C99 . 118.0(4) yes
C95 . C94 C99 . 121.4(4) yes
C94 . C95 C96 . 117.8(4) yes
C94 . C95 C120 . 123.3(4) yes
C96 . C95 C120 . 118.9(4) yes
C95 . C96 C97 . 119.4(4) yes
C95 . C96 C100 . 118.8(4) yes
C97 . C96 C100 . 121.8(4) yes
C96 . C97 C98 . 121.0(4) yes
C96 . C97 H971 . 120.2 no
C98 . C97 H971 . 118.7 no
C97 . C98 C99 . 120.1(4) yes
C97 . C98 H981 . 119.6 no
C99 . C98 H981 . 120.3 no
C98 . C99 C94 . 120.3(4) yes
C98 . C99 H991 . 119.5 no
C94 . C99 H991 . 120.2 no
C96 . C100 N101 . 117.7(4) yes
C96 . C100 C118 . 119.3(4) yes
N101 . C100 C118 . 123.0(4) yes
C100 . N101 C102 . 125.1(4) yes
C100 . N101 H1011 . 117.4(13) no
C102 . N101 H1011 . 117.2(13) no
N101 . C102 O103 . 125.9(4) yes
N101 . C102 N104 . 111.0(4) yes
O103 . C102 N104 . 123.1(4) yes
C102 . N104 C105 . 125.5(4) yes
C102 . N104 H1041 . 117.1(13) no
C105 . N104 H1041 . 117.4(13) no
N104 . C105 C106 . 116.9(4) yes
N104 . C105 C117 . 125.9(4) yes
C106 . C105 C117 . 117.2(4) yes
C105 . C106 O107 . 114.1(4) yes
C105 . C106 C114 . 119.4(4) yes
O107 . C106 C114 . 126.5(4) yes
C106 . O107 C108 . 118.0(4) yes
O107 . C108 C109 . 105.7(4) yes
O107 . C108 H1082 . 111.2 no
C109 . C108 H1082 . 110.3 no
O107 . C108 H1081 . 109.0 no
C109 . C108 H1081 . 111.5 no
H1082 . C108 H1081 . 109.2 no
C108 . C109 C110 . 115.0(4) yes
C108 . C109 H1091 . 108.0 no
C110 . C109 H1091 . 107.4 no
C108 . C109 H1092 . 108.1 no
C110 . C109 H1092 . 108.9 no
H1091 . C109 H1092 . 109.4 no
C109 . C110 C111 . 115.4(5) yes
C109 . C110 H1101 . 108.9 no
C111 . C110 H1101 . 106.7 no
C109 . C110 H1102 . 108.6 no
C111 . C110 H1102 . 107.3 no
H1101 . C110 H1102 . 109.8 no
C110 . C111 C112 . 114.5(5) yes
C110 . C111 H1112 . 107.6 no
C112 . C111 H1112 . 108.7 no
C110 . C111 H1111 . 107.8 no
C112 . C111 H1111 . 109.3 no
H1112 . C111 H1111 . 108.7 no
C111 . C112 C113 . 114.8(6) yes
C111 . C112 H1121 . 108.2 no
C113 . C112 H1121 . 109.1 no
C111 . C112 H1122 . 107.9 no
C113 . C112 H1122 . 107.8 no
H1121 . C112 H1122 . 109.0 no
C112 . C113 H1131 . 110.6 no
C112 . C113 H1132 . 109.1 no
H1131 . C113 H1132 . 109.4 no
C112 . C113 H1133 . 108.8 no
H1131 . C113 H1133 . 109.4 no
H1132 . C113 H1133 . 109.5 no
C106 . C114 C115 . 119.7(4) yes
C106 . C114 H1141 . 120.6 no
C115 . C114 H1141 . 119.7 no
C114 . C115 N116 . 121.6(4) yes
C114 . C115 H1151 . 118.4 no
N116 . C115 H1151 . 119.9 no
C115 . N116 Pd86 2_666 117.9(3) yes
C115 . N116 C117 . 120.3(4) yes
Pd86 2_666 N116 C117 . 121.4(3) yes
C105 . C117 N116 . 121.7(4) yes
C105 . C117 H1171 . 119.5 no
N116 . C117 H1171 . 118.8 no
C100 . C118 C119 . 121.5(4) yes
C100 . C118 H1181 . 118.5 no
C119 . C118 H1181 . 120.0 no
C118 . C119 C120 . 120.8(4) yes
C118 . C119 H1191 . 119.6 no
C120 . C119 H1191 . 119.6 no
C95 . C120 C119 . 120.7(5) yes
C95 . C120 H1201 . 118.5 no
C119 . C120 H1201 . 120.8 no
C89 . C121 O122 . 116.0(4) yes
C89 . C121 C129 . 119.7(4) yes
O122 . C121 C129 . 124.4(4) yes
C121 . O122 C123 . 119.1(4) yes
O122 . C123 C124 . 106.4(5) yes
O122 . C123 H1232 . 109.6 no
C124 . C123 H1232 . 110.7 no
O122 . C123 H1231 . 110.0 no
C124 . C123 H1231 . 111.7 no
H1232 . C123 H1231 . 108.4 no
C123 . C124 C125 . 114.8(6) yes
C123 . C124 H1241 . 106.9 no
C125 . C124 H1241 . 107.2 no
C123 . C124 H1242 . 107.2 no
C125 . C124 H1242 . 109.5 no
H1241 . C124 H1242 . 111.3 no
C124 . C125 C126 . 115.5(7) yes
C124 . C125 H1251 . 109.0 no
C126 . C125 H1251 . 105.9 no
C124 . C125 H1252 . 109.1 no
C126 . C125 H1252 . 108.1 no
H1251 . C125 H1252 . 109.0 no
C125 . C126 C127 . 113.7(7) yes
C125 . C126 H1261 . 107.8 no
C127 . C126 H1261 . 108.8 no
C125 . C126 H1262 . 107.2 no
C127 . C126 H1262 . 108.5 no
H1261 . C126 H1262 . 111.0 no
C126 . C127 C128 . 112.0(8) yes
C126 . C127 H1271 . 108.5 no
C128 . C127 H1271 . 108.3 no
C126 . C127 H1272 . 109.1 no
C128 . C127 H1272 . 109.4 no
H1271 . C127 H1272 . 109.5 no
C127 . C128 H1281 . 109.7 no
C127 . C128 H1283 . 109.8 no
H1281 . C128 H1283 . 109.1 no
C127 . C128 H1282 . 109.9 no
H1281 . C128 H1282 . 108.7 no
H1283 . C128 H1282 . 109.6 no
C121 . C129 C130 . 118.3(4) yes
C121 . C129 H1291 . 120.7 no
C130 . C129 H1291 . 121.1 no
C129 . C130 N87 . 122.9(4) yes
C129 . C130 H1301 . 118.4 no
N87 . C130 H1301 . 118.8 no
Pd86 . N131 C132 . 119.8(3) yes
Pd86 . N131 C143 . 120.4(3) yes
C132 . N131 C143 . 118.8(4) yes
N131 . C132 C133 . 123.2(4) yes
N131 . C132 H1321 . 117.8 no
C133 . C132 H1321 . 119.0 no
C132 . C133 C134 . 118.4(4) yes
C132 . C133 H1331 . 120.4 no
C134 . C133 H1331 . 121.2 no
C133 . C134 O135 . 125.6(4) yes
C133 . C134 C142 . 119.1(4) yes
O135 . C134 C142 . 115.3(4) yes
C134 . O135 C136 . 118.4(4) yes
O135 . C136 C137 . 105.9(4) yes
O135 . C136 H1361 . 109.4 no
C137 . C136 H1361 . 110.0 no
O135 . C136 H1362 . 110.7 no
C137 . C136 H1362 . 110.6 no
H1361 . C136 H1362 . 110.1 no
C136 . C137 C138 . 112.8(5) yes
C136 . C137 H1371 . 108.5 no
C138 . C137 H1371 . 108.8 no
C136 . C137 H1372 . 108.1 no
C138 . C137 H1372 . 108.8 no
H1371 . C137 H1372 . 109.8 no
C137 . C138 C139 . 110.2(6) yes
C137 . C138 H1382 . 108.3 no
C139 . C138 H1382 . 108.5 no
C137 . C138 H1381 . 110.2 no
C139 . C138 H1381 . 111.2 no
H1382 . C138 H1381 . 108.3 no
C138 . C139 C140 . 113.9(7) yes
C138 . C139 H1391 . 108.0 no
C140 . C139 H1391 . 108.1 no
C138 . C139 H1392 . 109.6 no
C140 . C139 H1392 . 108.3 no
H1391 . C139 H1392 . 108.8 no
C139 . C140 C141 . 112.5(8) yes
C139 . C140 H1401 . 108.3 no
C141 . C140 H1401 . 109.3 no
C139 . C140 H1402 . 108.8 no
C141 . C140 H1402 . 108.3 no
H1401 . C140 H1402 . 109.6 no
C140 . C141 H1413 . 110.6 no
C140 . C141 H1411 . 109.0 no
H1413 . C141 H1411 . 109.3 no
C140 . C141 H1412 . 109.2 no
H1413 . C141 H1412 . 109.8 no
H1411 . C141 H1412 . 108.9 no
C134 . C142 C143 . 118.6(4) yes
C134 . C142 N144 . 117.8(4) yes
C143 . C142 N144 . 123.5(4) yes
C142 . C143 N131 . 121.9(4) yes
C142 . C143 H1431 . 119.4 no
N131 . C143 H1431 . 118.7 no
C142 . N144 C145 . 124.5(4) yes
C142 . N144 H1441 . 117.6(13) no
C145 . N144 H1441 . 117.8(13) no
N144 . C145 O146 . 123.4(4) yes
N144 . C145 N147 . 111.4(4) yes
O146 . C145 N147 . 125.2(5) yes
C145 . N147 C148 . 127.2(4) yes
C145 . N147 H1471 . 116.3(14) no
C148 . N147 H1471 . 116.4(14) no
N147 . C148 C149 . 116.5(4) yes
N147 . C148 C153 . 123.6(4) yes
C149 . C148 C153 . 119.9(4) yes
C148 . C149 C150 . 118.5(4) yes
C148 . C149 C174 . 122.4(4) yes
C150 . C149 C174 . 119.1(4) yes
C149 . C150 C151 . 119.3(4) yes
C149 . C150 C154 . 119.0(4) yes
C151 . C150 C154 . 121.7(4) yes
C150 . C151 C152 . 119.7(4) yes
C150 . C151 H1511 . 119.9 no
C152 . C151 H1511 . 120.4 no
C151 . C152 C153 . 121.4(5) yes
C151 . C152 H1521 . 120.1 no
C153 . C152 H1521 . 118.5 no
C152 . C153 C148 . 121.2(5) yes
C152 . C153 H1531 . 120.1 no
C148 . C153 H1531 . 118.7 no
C150 . C154 N155 . 119.6(4) yes
C150 . C154 C172 . 120.2(5) yes
N155 . C154 C172 . 120.1(4) yes
C154 . N155 C156 . 122.5(4) yes
C154 . N155 H1551 . 118.6(13) no
C156 . N155 H1551 . 118.9(13) no
N155 . C156 O157 . 125.3(5) yes
N155 . C156 N158 . 111.0(4) yes
O157 . C156 N158 . 123.7(4) yes
C156 . N158 C159 . 127.4(4) yes
C156 . N158 H1581 . 115.8(14) no
C159 . N158 H1581 . 116.1(14) no
N158 . C159 C160 . 125.0(4) yes
N158 . C159 C164 . 116.6(4) yes
C160 . C159 C164 . 118.4(4) yes
C159 . C160 N161 . 120.8(4) yes
C159 . C160 H1601 . 119.3 no
N161 . C160 H1601 . 119.9 no
C160 . N161 Pd86 2_666 121.4(3) yes
C160 . N161 C162 . 120.4(4) yes
Pd86 2_666 N161 C162 . 117.6(3) yes
N161 . C162 C163 . 122.1(4) yes
N161 . C162 H1621 . 118.1 no
C163 . C162 H1621 . 119.7 no
C162 . C163 C164 . 119.0(5) yes
C162 . C163 H1631 . 121.3 no
C164 . C163 H1631 . 119.7 no
C159 . C164 C163 . 119.3(5) yes
C159 . C164 O165 . 114.7(5) yes
C163 . C164 O165 . 126.0(5) yes
C164 . O165 C166 . 118.0(4) yes
O165 . C166 C167 . 106.6(5) yes
O165 . C166 H1661 . 110.2 no
C167 . C166 H1661 . 109.7 no
O165 . C166 H1662 . 109.2 no
C167 . C166 H1662 . 109.9 no
H1661 . C166 H1662 . 111.1 no
C166 . C167 C168 . 112.7(6) yes
C166 . C167 H1672 . 108.7 no
C168 . C167 H1672 . 107.2 no
C166 . C167 H1671 . 107.8 no
C168 . C167 H1671 . 110.0 no
H1672 . C167 H1671 . 110.5 no
C167 . C168 C169 . 110.7(7) yes
C167 . C168 H1682 . 107.6 no
C169 . C168 H1682 . 108.5 no
C167 . C168 H1681 . 110.3 no
C169 . C168 H1681 . 109.9 no
H1682 . C168 H1681 . 109.8 no
C168 . C169 C170 . 114.3(10) yes
C168 . C169 H1691 . 108.5 no
C170 . C169 H1691 . 107.6 no
C168 . C169 H1692 . 107.8 no
C170 . C169 H1692 . 108.2 no
H1691 . C169 H1692 . 110.5 no
C169 . C170 C171 . 117.8(12) yes
C169 . C170 H1701 . 107.6 no
C171 . C170 H1701 . 106.9 no
C169 . C170 H1702 . 107.1 no
C171 . C170 H1702 . 107.8 no
H1701 . C170 H1702 . 109.4 no
C170 . C171 H1713 . 108.9 no
C170 . C171 H1712 . 110.2 no
H1713 . C171 H1712 . 110.5 no
C170 . C171 H1711 . 108.8 no
H1713 . C171 H1711 . 109.0 no
H1712 . C171 H1711 . 109.5 no
C154 . C172 C173 . 120.9(5) yes
C154 . C172 H1721 . 119.6 no
C173 . C172 H1721 . 119.4 no
C172 . C173 C174 . 120.8(5) yes
C172 . C173 H1731 . 119.5 no
C174 . C173 H1731 . 119.7 no
C149 . C174 C173 . 120.0(5) yes
C149 . C174 H1741 . 119.3 no
C173 . C174 H1741 . 120.6 no
F176 2_665 P175 F178 2_665 90.16(16) yes
F176 2_665 P175 F177 2_665 89.21(18) yes
F178 2_665 P175 F177 2_665 90.3(2) yes
F176 2_665 P175 F176 . 179.993 yes
F178 2_665 P175 F176 . 89.84(16) yes
F177 2_665 P175 F176 . 90.79(18) yes
F176 2_665 P175 F177 . 90.79(18) yes
F178 2_665 P175 F177 . 89.7(2) yes
F177 2_665 P175 F177 . 179.993 yes
F176 . P175 F177 . 89.21(18) yes
F176 2_665 P175 F178 . 89.84(16) yes
F178 2_665 P175 F178 . 179.993 yes
F177 2_665 P175 F178 . 89.7(2) yes
F176 . P175 F178 . 90.16(16) yes
F177 . P175 F178 . 90.3(2) yes
F182 2_675 P179 F180 2_675 90.04(16) yes
F182 2_675 P179 F181 2_675 90.4(2) yes
F180 2_675 P179 F181 2_675 89.3(2) yes
F182 2_675 P179 F180 . 89.96(16) yes
F180 2_675 P179 F180 . 179.993 yes
F181 2_675 P179 F180 . 90.7(2) yes
F182 2_675 P179 F181 . 89.6(2) yes
F180 2_675 P179 F181 . 90.7(2) yes
F181 2_675 P179 F181 . 179.993 yes
F180 . P179 F181 . 89.3(2) yes
F182 2_675 P179 F182 . 179.993 yes
F180 2_675 P179 F182 . 89.96(16) yes
F181 2_675 P179 F182 . 89.6(2) yes
F180 . P179 F182 . 90.04(16) yes
F181 . P179 F182 . 90.4(2) yes
F184 . P183 F185 . 92.1(3) yes
F184 . P183 F186 . 179.3(3) yes
F185 . P183 F186 . 88.4(2) yes
F184 . P183 F187 . 90.5(3) yes
F185 . P183 F187 . 177.4(3) yes
F186 . P183 F187 . 88.9(2) yes
F184 . P183 F188 . 91.3(3) yes
F185 . P183 F188 . 86.7(3) yes
F186 . P183 F188 . 88.2(2) yes
F187 . P183 F188 . 93.0(3) yes
F184 . P183 F189 . 90.7(3) yes
F185 . P183 F189 . 89.7(3) yes
F186 . P183 F189 . 89.8(3) yes
F187 . P183 F189 . 90.4(3) yes
F188 . P183 F189 . 176.0(3) yes
F191 . P190 F192 . 179.8(4) yes
F191 . P190 F193 . 91.2(4) yes
F192 . P190 F193 . 89.1(3) yes
F191 . P190 F194 . 90.2(4) yes
F192 . P190 F194 . 89.5(3) yes
F193 . P190 F194 . 175.7(4) yes
F191 . P190 F195 . 88.6(3) yes
F192 . P190 F195 . 91.3(3) yes
F193 . P190 F195 . 87.5(3) yes
F194 . P190 F195 . 96.6(4) yes
F191 . P190 F196 . 91.3(3) yes
F192 . P190 F196 . 88.8(3) yes
F193 . P190 F196 . 85.8(4) yes
F194 . P190 F196 . 90.1(4) yes
F195 . P190 F196 . 173.3(4) yes
F198 . P197 F199 . 87.4(4) yes
F198 . P197 F200 . 90.1(3) yes
F199 . P197 F200 . 91.0(4) yes
F198 . P197 F201 . 92.5(3) yes
F199 . P197 F201 . 174.4(5) yes
F200 . P197 F201 . 94.6(4) yes
F198 . P197 F202 . 176.8(4) yes
F199 . P197 F202 . 90.6(4) yes
F200 . P197 F202 . 92.5(4) yes
F201 . P197 F202 . 89.3(3) yes
F198 . P197 F203 . 91.1(4) yes
F199 . P197 F203 . 93.0(6) yes
F200 . P197 F203 . 175.8(5) yes
F201 . P197 F203 . 81.3(5) yes
F202 . P197 F203 . 86.5(4) yes
F204 . C205 C206 . 120.8(5) yes
F204 . C205 C207 . 120.8(5) yes
C206 . C205 C207 . 118.4(5) yes
C205 . C206 H2061 . 109.9 no
C205 . C206 H2063 . 112.1 no
H2061 . C206 H2063 . 108.3 no
C205 . C206 H2062 . 110.7 no
H2061 . C206 H2062 . 108.7 no
H2063 . C206 H2062 . 107.1 no
C205 . C207 H2071 . 110.2 no
C205 . C207 H2072 . 111.0 no
H2071 . C207 H2072 . 108.2 no
C205 . C207 H2073 . 110.3 no
H2071 . C207 H2073 . 109.1 no
H2072 . C207 H2073 . 108.1 no
H2082 . O208 H2081 . 98(6) no
O209 . C210 C211 . 120.0(5) yes
O209 . C210 C212 . 121.6(5) yes
C211 . C210 C212 . 118.3(5) yes
C210 . C211 H2113 . 111.3 no
C210 . C211 H2112 . 109.0 no
H2113 . C211 H2112 . 108.6 no
C210 . C211 H2111 . 109.8 no
H2113 . C211 H2111 . 109.2 no
H2112 . C211 H2111 . 108.8 no
C210 . C212 H2121 . 110.2 no
C210 . C212 H2123 . 110.0 no
H2121 . C212 H2123 . 108.2 no
C210 . C212 H2122 . 111.0 no
H2121 . C212 H2122 . 108.6 no
H2123 . C212 H2122 . 108.7 no
O213 . C214 C215 . 120.7(5) yes
O213 . C214 C216 . 121.9(5) yes
C215 . C214 C216 . 117.3(5) yes
C214 . C215 H2151 . 111.6 no
C214 . C215 H2153 . 111.4 no
H2151 . C215 H2153 . 108.4 no
C214 . C215 H2152 . 110.1 no
H2151 . C215 H2152 . 106.4 no
H2153 . C215 H2152 . 108.9 no
C214 . C216 H2161 . 108.2 no
C214 . C216 H2162 . 110.1 no
H2161 . C216 H2162 . 108.9 no
C214 . C216 H2163 . 110.5 no
H2161 . C216 H2163 . 109.0 no
H2162 . C216 H2163 . 110.0 no
H2171 . O217 H2172 . 92(6) no
O218 . C219 C220 . 122.2(5) yes
O218 . C219 C221 . 121.3(5) yes
C220 . C219 C221 . 116.5(5) yes
C219 . C220 H2202 . 111.0 no
C219 . C220 H2201 . 111.2 no
H2202 . C220 H2201 . 108.8 no
C219 . C220 H2203 . 110.8 no
H2202 . C220 H2203 . 107.0 no
H2201 . C220 H2203 . 107.9 no
C219 . C221 H2212 . 110.8 no
C219 . C221 H2211 . 111.2 no
H2212 . C221 H2211 . 108.9 no
C219 . C221 H2213 . 109.7 no
H2212 . C221 H2213 . 108.2 no
H2211 . C221 H2213 . 107.9 no
O222 . C223 C224 . 120.5(6) yes
O222 . C223 C225 . 122.2(6) yes
C224 . C223 C225 . 117.3(6) yes
C223 . C224 H2243 . 108.7 no
C223 . C224 H2242 . 109.3 no
H2243 . C224 H2242 . 109.6 no
C223 . C224 H2241 . 109.9 no
H2243 . C224 H2241 . 109.1 no
H2242 . C224 H2241 . 110.1 no
C223 . C225 H2253 . 109.7 no
C223 . C225 H2252 . 108.8 no
H2253 . C225 H2252 . 109.7 no
C223 . C225 H2251 . 110.3 no
H2253 . C225 H2251 . 109.0 no
H2252 . C225 H2251 . 109.3 no
O226 . C227 C228 . 120.3(7) yes
O226 . C227 C229 . 120.5(6) yes
C228 . C227 C229 . 119.2(7) yes
C227 . C228 H2281 . 108.6 no
C227 . C228 H2283 . 109.7 no
H2281 . C228 H2283 . 109.2 no
C227 . C228 H2282 . 110.3 no
H2281 . C228 H2282 . 109.3 no
H2283 . C228 H2282 . 109.7 no
C227 . C229 H2291 . 110.5 no
C227 . C229 H2293 . 109.0 no
H2291 . C229 H2293 . 110.1 no
C227 . C229 H2292 . 108.6 no
H2291 . C229 H2292 . 109.0 no
H2293 . C229 H2292 . 109.6 no
O230 . C231 C232 . 122.8(6) yes
O230 . C231 C233 . 121.4(5) yes
C232 . C231 C233 . 115.8(5) yes
C231 . C232 H2321 . 110.2 no
C231 . C232 H2322 . 110.1 no
H2321 . C232 H2322 . 108.7 no
C231 . C232 H2323 . 110.9 no
H2321 . C232 H2323 . 109.3 no
H2322 . C232 H2323 . 107.5 no
C231 . C233 H2332 . 110.4 no
C231 . C233 H2331 . 108.6 no
H2332 . C233 H2331 . 109.6 no
C231 . C233 H2333 . 108.8 no
H2332 . C233 H2333 . 110.0 no
H2331 . C233 H2333 . 109.5 no
O234 . C235 C236 . 123.3(9) yes
O234 . C235 C237 . 123.2(9) yes
C236 . C235 C237 . 113.0(8) yes
C235 . C236 H2362 . 109.9 no
C235 . C236 H2361 . 109.7 no
H2362 . C236 H2361 . 109.2 no
C235 . C236 H2363 . 110.3 no
H2362 . C236 H2363 . 108.9 no
H2361 . C236 H2363 . 108.8 no
C235 . C237 H2371 . 110.1 no
C235 . C237 H2373 . 110.3 no
H2371 . C237 H2373 . 109.4 no
C235 . C237 H2372 . 109.3 no
H2371 . C237 H2372 . 109.0 no
H2373 . C237 H2372 . 108.7 no
H2381 . O238 H2382 . 108(3) no
O239 . C240 C241 . 124.4(9) yes
O239 . C240 C242 . 128.9(8) yes
C241 . C240 C242 . 106.6(7) yes
C240 . C241 H2411 . 103.7 no
C240 . C241 H2412 . 107.8 no
H2411 . C241 H2412 . 112.6 no
C240 . C241 H2413 . 107.3 no
H2411 . C241 H2413 . 113.0 no
H2412 . C241 H2413 . 111.9 no
C240 . C242 H2421 . 110.8 no
C240 . C242 H2422 . 109.0 no
H2421 . C242 H2422 . 109.8 no
C240 . C242 H2423 . 108.6 no
H2421 . C242 H2423 . 109.4 no
H2422 . C242 H2423 . 109.2 no
O243 . C244 C245 . 111.8(13) yes
O243 . C244 C246 . 125.6(12) yes
C245 . C244 C246 . 121.9(11) yes
C244 . C245 H2452 . 109.1 no
C244 . C245 H2451 . 106.1 no
H2452 . C245 H2451 . 111.3 no
C244 . C245 H2453 . 108.5 no
H2452 . C245 H2453 . 111.3 no
H2451 . C245 H2453 . 110.5 no
C244 . C246 H2462 . 109.4 no
C244 . C246 H2461 . 109.7 no
H2462 . C246 H2461 . 108.7 no
C244 . C246 H2463 . 110.7 no
H2462 . C246 H2463 . 109.4 no
H2461 . C246 H2463 . 109.0 no
O247 . C248 C249 . 114.3(20) yes
O247 . C248 C250 . 153(2) yes
C249 . C248 C250 . 93.0(9) yes
C248 . C249 H2493 . 108.6 no
C248 . C249 H2492 . 108.1 no
H2493 . C249 H2492 . 110.9 no
C248 . C249 H2491 . 106.2 no
H2493 . C249 H2491 . 111.2 no
H2492 . C249 H2491 . 111.6 no
C248 . C250 H2503 . 107.4 no
C248 . C250 H2502 . 107.6 no
H2503 . C250 H2502 . 110.3 no
C248 . C250 H2501 . 108.6 no
H2503 . C250 H2501 . 110.9 no
H2502 . C250 H2501 . 111.8 no
C39 . C251 C252 . 113.3(9) yes
C39 . C251 H2512 . 110.2 no
C252 . C251 H2512 . 106.8 no
C39 . C251 H2511 . 110.2 no
C252 . C251 H2511 . 106.4 no
H2512 . C251 H2511 . 109.8 no
C251 . C252 H2521 . 108.2 no
C251 . C252 H2522 . 108.4 no
H2521 . C252 H2522 . 109.4 no
C251 . C252 C253 . 108.1(9) yes
H2521 . C252 C253 . 111.2 no
H2522 . C252 C253 . 111.4 no
C252 . C253 C254 . 111.6(10) yes
C252 . C253 H2532 . 109.6 no
C254 . C253 H2532 . 107.9 no
C252 . C253 H2531 . 109.8 no
C254 . C253 H2531 . 108.1 no
H2532 . C253 H2531 . 109.7 no
C253 . C254 H2542 . 108.5 no
C253 . C254 H2541 . 109.0 no
H2542 . C254 H2541 . 110.2 no
C253 . C254 H2543 . 108.0 no
H2542 . C254 H2543 . 110.9 no
H2541 . C254 H2543 . 110.1 no

loop_
_geom_bond_atom_site_label_1
_geom_bond_atom_site_label_2
_geom_bond_site_symmetry_2
_geom_bond_distance
_geom_bond_publ_flag
Pd1 N71 2_676 2.036(4) yes
Pd1 N34 2_676 2.030(3) yes
Pd1 N2 . 2.026(3) yes
Pd1 N42 . 2.031(4) yes
N2 C3 . 1.364(6) yes
N2 C41 . 1.332(6) yes
C3 C4 . 1.381(6) yes
C3 H31 . 0.933 no
C4 N5 . 1.398(6) yes
C4 C36 . 1.398(7) yes
N5 C6 . 1.364(6) yes
N5 H51 . 0.861(19) no
C6 O7 . 1.242(5) yes
C6 N8 . 1.348(6) yes
N8 C9 . 1.404(6) yes
N8 H81 . 0.853(19) no
C9 C10 . 1.366(7) yes
C9 C14 . 1.431(6) yes
C10 C11 . 1.408(7) yes
C10 H101 . 0.931 no
C11 C12 . 1.365(7) yes
C11 H111 . 0.934 no
C12 C13 . 1.413(6) yes
C12 H121 . 0.936 no
C13 C14 . 1.423(6) yes
C13 C18 . 1.428(6) yes
C14 C15 . 1.420(7) yes
C15 C16 . 1.355(7) yes
C15 H151 . 0.929 no
C16 C17 . 1.393(7) yes
C16 H161 . 0.939 no
C17 C18 . 1.376(7) yes
C17 H171 . 0.923 no
C18 N19 . 1.407(6) yes
N19 C20 . 1.378(6) yes
N19 H191 . 0.860(19) no
C20 O21 . 1.208(6) yes
C20 N22 . 1.372(6) yes
N22 C23 . 1.391(6) yes
N22 H221 . 0.849(19) no
C23 C24 . 1.409(6) yes
C23 C35 . 1.384(6) yes
C24 O25 . 1.341(5) yes
C24 C32 . 1.377(7) yes
O25 C26 . 1.451(6) yes
C26 C27 . 1.513(7) yes
C26 H262 . 0.966 no
C26 H261 . 0.964 no
C27 C28 . 1.496(8) yes
C27 H272 . 0.960 no
C27 H271 . 0.971 no
C28 C29 . 1.527(9) yes
C28 H281 . 0.964 no
C28 H282 . 0.967 no
C29 C30 . 1.467(11) yes
C29 H292 . 0.974 no
C29 H291 . 0.966 no
C30 C31 . 1.517(12) yes
C30 H302 . 0.979 no
C30 H301 . 0.974 no
C31 H311 . 0.964 no
C31 H313 . 0.968 no
C31 H312 . 0.959 no
C32 C33 . 1.387(7) yes
C32 H321 . 0.932 no
C33 N34 . 1.327(6) yes
C33 H331 . 0.934 no
N34 C35 . 1.345(6) yes
C35 H351 . 0.930 no
C36 O37 . 1.332(6) yes
C36 C40 . 1.393(7) yes
O37 C38 . 1.455(6) yes
C38 C39 . 1.485(8) yes
C38 H381 . 0.983 no
C38 H382 . 0.974 no
C39 H392 . 0.975 no
C39 H391 . 0.974 no
C39 C251 . 1.553(8) yes
C40 C41 . 1.378(7) yes
C40 H401 . 0.927 no
C41 H411 . 0.934 no
N42 C43 . 1.358(6) yes
N42 C85 . 1.332(6) yes
C43 C44 . 1.385(7) yes
C43 H431 . 0.922 no
C44 N45 . 1.388(6) yes
C44 C76 . 1.411(7) yes
N45 C46 . 1.380(7) yes
N45 H451 . 0.861(19) no
C46 O47 . 1.203(6) yes
C46 N48 . 1.358(7) yes
N48 C49 . 1.426(6) yes
N48 H481 . 0.865(19) no
C49 C50 . 1.430(7) yes
C49 C54 . 1.373(7) yes
C50 C51 . 1.420(7) yes
C50 C75 . 1.410(7) yes
C51 C52 . 1.422(7) yes
C51 C55 . 1.425(7) yes
C52 C53 . 1.353(7) yes
C52 H521 . 0.924 no
C53 C54 . 1.371(8) yes
C53 H531 . 0.921 no
C54 H541 . 0.940 no
C55 N56 . 1.425(6) yes
C55 C73 . 1.359(7) yes
N56 C57 . 1.337(6) yes
N56 H561 . 0.861(19) no
C57 O58 . 1.213(5) yes
C57 N59 . 1.389(6) yes
N59 C60 . 1.387(6) yes
N59 H591 . 0.844(19) no
C60 C61 . 1.424(7) yes
C60 C72 . 1.374(6) yes
C61 O62 . 1.342(5) yes
C61 C69 . 1.378(7) yes
O62 C63 . 1.450(6) yes
C63 C64 . 1.498(7) yes
C63 H631 . 0.961 no
C63 H632 . 0.962 no
C64 C65 . 1.519(8) yes
C64 H641 . 0.965 no
C64 H642 . 0.981 no
C65 C66 . 1.519(9) yes
C65 H651 . 0.960 no
C65 H652 . 0.970 no
C66 C67 . 1.515(10) yes
C66 H662 . 0.965 no
C66 H661 . 0.975 no
C67 C68 . 1.506(13) yes
C67 H672 . 0.962 no
C67 H671 . 0.969 no
C68 H681 . 0.961 no
C68 H682 . 0.958 no
C68 H683 . 0.955 no
C69 C70 . 1.372(7) yes
C69 H691 . 0.928 no
C70 N71 . 1.325(6) yes
C70 H701 . 0.944 no
N71 C72 . 1.341(6) yes
C72 H721 . 0.942 no
C73 C74 . 1.398(7) yes
C73 H731 . 0.932 no
C74 C75 . 1.360(7) yes
C74 H741 . 0.939 no
C75 H751 . 0.932 no
C76 O77 . 1.337(6) yes
C76 C84 . 1.377(7) yes
O77 C78 . 1.451(6) yes
C78 C79 . 1.501(8) yes
C78 H781 . 0.964 no
C78 H782 . 0.969 no
C79 C80 . 1.529(9) yes
C79 H791 . 0.976 no
C79 H792 . 0.975 no
C80 C81 . 1.520(11) yes
C80 H801 . 0.971 no
C80 H802 . 0.982 no
C81 C82 . 1.526(13) yes
C81 H812 . 0.990 no
C81 H811 . 0.975 no
C82 C83 . 1.461(8) yes
C82 H821 . 0.990 no
C82 H822 . 0.983 no
C83 H831 . 0.957 no
C83 H832 . 0.960 no
C83 H833 . 0.961 no
C84 C85 . 1.375(7) yes
C84 H841 . 0.931 no
C85 H851 . 0.934 no
Pd86 N116 2_666 2.029(3) yes
Pd86 N161 2_666 2.025(4) yes
Pd86 N87 . 2.024(3) yes
Pd86 N131 . 2.028(4) yes
N87 C88 . 1.359(5) yes
N87 C130 . 1.333(6) yes
C88 C89 . 1.388(6) yes
C88 H881 . 0.917 no
C89 N90 . 1.399(6) yes
C89 C121 . 1.399(6) yes
N90 C91 . 1.357(6) yes
N90 H901 . 0.846(19) no
C91 O92 . 1.233(5) yes
C91 N93 . 1.356(6) yes
N93 C94 . 1.433(6) yes
N93 H931 . 0.861(19) no
C94 C95 . 1.421(6) yes
C94 C99 . 1.366(7) yes
C95 C96 . 1.421(7) yes
C95 C120 . 1.414(6) yes
C96 C97 . 1.418(6) yes
C96 C100 . 1.436(6) yes
C97 C98 . 1.358(6) yes
C97 H971 . 0.930 no
C98 C99 . 1.407(7) yes
C98 H981 . 0.937 no
C99 H991 . 0.925 no
C100 N101 . 1.407(6) yes
C100 C118 . 1.370(6) yes
N101 C102 . 1.370(6) yes
N101 H1011 . 0.851(19) no
C102 O103 . 1.205(5) yes
C102 N104 . 1.386(6) yes
N104 C105 . 1.389(6) yes
N104 H1041 . 0.848(19) no
C105 C106 . 1.422(6) yes
C105 C117 . 1.391(6) yes
C106 O107 . 1.343(6) yes
C106 C114 . 1.367(7) yes
O107 C108 . 1.452(6) yes
C108 C109 . 1.508(7) yes
C108 H1082 . 0.967 no
C108 H1081 . 0.971 no
C109 C110 . 1.498(8) yes
C109 H1091 . 0.977 no
C109 H1092 . 0.981 no
C110 C111 . 1.504(8) yes
C110 H1101 . 0.969 no
C110 H1102 . 0.972 no
C111 C112 . 1.490(9) yes
C111 H1112 . 0.972 no
C111 H1111 . 0.982 no
C112 C113 . 1.507(10) yes
C112 H1121 . 0.975 no
C112 H1122 . 0.972 no
C113 H1131 . 0.968 no
C113 H1132 . 0.965 no
C113 H1133 . 0.961 no
C114 C115 . 1.368(7) yes
C114 H1141 . 0.925 no
C115 N116 . 1.339(6) yes
C115 H1151 . 0.925 no
N116 C117 . 1.339(6) yes
C117 H1171 . 0.923 no
C118 C119 . 1.385(7) yes
C118 H1181 . 0.925 no
C119 C120 . 1.359(7) yes
C119 H1191 . 0.930 no
C120 H1201 . 0.927 no
C121 O122 . 1.350(5) yes
C121 C129 . 1.389(7) yes
O122 C123 . 1.443(6) yes
C123 C124 . 1.513(8) yes
C123 H1232 . 0.966 no
C123 H1231 . 0.966 no
C124 C125 . 1.504(9) yes
C124 H1241 . 0.972 no
C124 H1242 . 0.985 no
C125 C126 . 1.462(10) yes
C125 H1251 . 0.984 no
C125 H1252 . 0.980 no
C126 C127 . 1.552(11) yes
C126 H1261 . 0.987 no
C126 H1262 . 0.971 no
C127 C128 . 1.486(12) yes
C127 H1271 . 0.971 no
C127 H1272 . 0.970 no
C128 H1281 . 0.963 no
C128 H1283 . 0.961 no
C128 H1282 . 0.965 no
C129 C130 . 1.372(7) yes
C129 H1291 . 0.939 no
C130 H1301 . 0.928 no
N131 C132 . 1.324(6) yes
N131 C143 . 1.361(6) yes
C132 C133 . 1.375(7) yes
C132 H1321 . 0.941 no
C133 C134 . 1.385(7) yes
C133 H1331 . 0.937 no
C134 O135 . 1.355(6) yes
C134 C142 . 1.406(7) yes
O135 C136 . 1.438(6) yes
C136 C137 . 1.514(8) yes
C136 H1361 . 0.968 no
C136 H1362 . 0.957 no
C137 C138 . 1.526(8) yes
C137 H1371 . 0.970 no
C137 H1372 . 0.962 no
C138 C139 . 1.587(10) yes
C138 H1382 . 0.986 no
C138 H1381 . 0.975 no
C139 C140 . 1.463(10) yes
C139 H1391 . 0.968 no
C139 H1392 . 0.967 no
C140 C141 . 1.486(11) yes
C140 H1401 . 0.973 no
C140 H1402 . 0.974 no
C141 H1413 . 0.967 no
C141 H1411 . 0.962 no
C141 H1412 . 0.963 no
C142 C143 . 1.366(7) yes
C142 N144 . 1.393(6) yes
C143 H1431 . 0.929 no
N144 C145 . 1.379(6) yes
N144 H1441 . 0.854(19) no
C145 O146 . 1.196(6) yes
C145 N147 . 1.367(6) yes
N147 C148 . 1.407(6) yes
N147 H1471 . 0.854(19) no
C148 C149 . 1.449(7) yes
C148 C153 . 1.356(7) yes
C149 C150 . 1.409(7) yes
C149 C174 . 1.416(7) yes
C150 C151 . 1.434(7) yes
C150 C154 . 1.416(7) yes
C151 C152 . 1.365(7) yes
C151 H1511 . 0.935 no
C152 C153 . 1.390(7) yes
C152 H1521 . 0.926 no
C153 H1531 . 0.926 no
C154 N155 . 1.426(6) yes
C154 C172 . 1.350(7) yes
N155 C156 . 1.354(6) yes
N155 H1551 . 0.852(19) no
C156 O157 . 1.201(6) yes
C156 N158 . 1.390(6) yes
N158 C159 . 1.391(6) yes
N158 H1581 . 0.845(19) no
C159 C160 . 1.384(7) yes
C159 C164 . 1.410(7) yes
C160 N161 . 1.349(6) yes
C160 H1601 . 0.926 no
N161 C162 . 1.326(6) yes
C162 C163 . 1.373(7) yes
C162 H1621 . 0.934 no
C163 C164 . 1.375(7) yes
C163 H1631 . 0.933 no
C164 O165 . 1.339(6) yes
O165 C166 . 1.427(7) yes
C166 C167 . 1.496(9) yes
C166 H1661 . 0.960 no
C166 H1662 . 0.982 no
C167 C168 . 1.519(9) yes
C167 H1672 . 0.982 no
C167 H1671 . 0.971 no
C168 C169 . 1.518(11) yes
C168 H1682 . 0.985 no
C168 H1681 . 0.978 no
C169 C170 . 1.477(17) yes
C169 H1691 . 0.976 no
C169 H1692 . 0.984 no
C170 C171 . 1.431(19) yes
C170 H1701 . 0.971 no
C170 H1702 . 0.977 no
C171 H1713 . 0.955 no
C171 H1712 . 0.957 no
C171 H1711 . 0.959 no
C172 C173 . 1.396(7) yes
C172 H1721 . 0.939 no
C173 C174 . 1.355(7) yes
C173 H1731 . 0.937 no
C174 H1741 . 0.935 no
P175 F176 2_665 1.601(3) yes
P175 F178 2_665 1.600(3) yes
P175 F177 2_665 1.576(4) yes
P175 F176 . 1.601(3) yes
P175 F177 . 1.576(4) yes
P175 F178 . 1.600(3) yes
P179 F182 2_675 1.599(3) yes
P179 F180 2_675 1.598(3) yes
P179 F181 2_675 1.572(4) yes
P179 F180 . 1.598(3) yes
P179 F181 . 1.572(4) yes
P179 F182 . 1.599(3) yes
P183 F184 . 1.576(4) yes
P183 F185 . 1.590(4) yes
P183 F186 . 1.600(4) yes
P183 F187 . 1.562(4) yes
P183 F188 . 1.598(5) yes
P183 F189 . 1.568(5) yes
P190 F191 . 1.573(5) yes
P190 F192 . 1.579(4) yes
P190 F193 . 1.583(5) yes
P190 F194 . 1.539(5) yes
P190 F195 . 1.545(5) yes
P190 F196 . 1.594(6) yes
P197 F198 . 1.558(5) yes
P197 F199 . 1.547(6) yes
P197 F200 . 1.531(5) yes
P197 F201 . 1.526(5) yes
P197 F202 . 1.576(6) yes
P197 F203 . 1.553(7) yes
F204 C205 . 1.234(6) yes
C205 C206 . 1.477(8) yes
C205 C207 . 1.470(8) yes
C206 H2061 . 0.951 no
C206 H2063 . 0.947 no
C206 H2062 . 0.950 no
C207 H2071 . 0.951 no
C207 H2072 . 0.952 no
C207 H2073 . 0.966 no
O208 H2082 . 0.815(19) no
O208 H2081 . 0.816(19) no
O209 C210 . 1.215(6) yes
C210 C211 . 1.495(8) yes
C210 C212 . 1.480(7) yes
C211 H2113 . 0.956 no
C211 H2112 . 0.965 no
C211 H2111 . 0.949 no
C212 H2121 . 0.944 no
C212 H2123 . 0.945 no
C212 H2122 . 0.943 no
O213 C214 . 1.204(6) yes
C214 C215 . 1.497(8) yes
C214 C216 . 1.480(8) yes
C215 H2151 . 0.953 no
C215 H2153 . 0.950 no
C215 H2152 . 0.948 no
C216 H2161 . 0.951 no
C216 H2162 . 0.955 no
C216 H2163 . 0.955 no
O217 H2171 . 0.821(19) no
O217 H2172 . 0.823(19) no
O218 C219 . 1.205(6) yes
C219 C220 . 1.475(8) yes
C219 C221 . 1.492(8) yes
C220 H2202 . 0.968 no
C220 H2201 . 0.964 no
C220 H2203 . 0.965 no
C221 H2212 . 0.965 no
C221 H2211 . 0.965 no
C221 H2213 . 0.951 no
O222 C223 . 1.208(7) yes
C223 C224 . 1.478(9) yes
C223 C225 . 1.484(10) yes
C224 H2243 . 0.960 no
C224 H2242 . 0.960 no
C224 H2241 . 0.950 no
C225 H2253 . 0.956 no
C225 H2252 . 0.959 no
C225 H2251 . 0.950 no
O226 C227 . 1.197(7) yes
C227 C228 . 1.458(9) yes
C227 C229 . 1.489(11) yes
C228 H2281 . 0.963 no
C228 H2283 . 0.959 no
C228 H2282 . 0.957 no
C229 H2291 . 0.954 no
C229 H2293 . 0.949 no
C229 H2292 . 0.959 no
O230 C231 . 1.208(6) yes
C231 C232 . 1.490(9) yes
C231 C233 . 1.482(9) yes
C232 H2321 . 0.955 no
C232 H2322 . 0.961 no
C232 H2323 . 0.950 no
C233 H2332 . 0.962 no
C233 H2331 . 0.963 no
C233 H2333 . 0.962 no
O234 C235 . 1.159(9) yes
C235 C236 . 1.520(13) yes
C235 C237 . 1.503(13) yes
C236 H2362 . 0.966 no
C236 H2361 . 0.955 no
C236 H2363 . 0.961 no
C237 H2371 . 0.966 no
C237 H2373 . 0.964 no
C237 H2372 . 0.962 no
O238 H2381 . 0.816(19) no
O238 H2382 . 0.805(19) no
O239 C240 . 1.367(13) yes
C240 C241 . 1.491(2) yes
C240 C242 . 1.454(11) yes
C241 H2411 . 0.929 no
C241 H2412 . 0.930 no
C241 H2413 . 0.932 no
C242 H2421 . 0.960 no
C242 H2422 . 0.963 no
C242 H2423 . 0.969 no
O243 C244 . 1.181(13) yes
C244 C245 . 1.465(8) yes
C244 C246 . 1.442(16) yes
C245 H2452 . 0.957 no
C245 H2451 . 0.957 no
C245 H2453 . 0.958 no
C246 H2462 . 0.962 no
C246 H2461 . 0.962 no
C246 H2463 . 0.958 no
O247 C248 . 1.095(14) yes
C248 C249 . 1.497(2) yes
C248 C250 . 1.4977(19) yes
C249 H2493 . 0.961 no
C249 H2492 . 0.958 no
C249 H2491 . 0.962 no
C250 H2503 . 0.956 no
C250 H2502 . 0.961 no
C250 H2501 . 0.964 no
C251 C252 . 1.447(9) yes
C251 H2512 . 0.969 no
C251 H2511 . 0.969 no
C252 H2521 . 0.967 no
C252 H2522 . 0.976 no
C252 C253 . 1.523(9) yes
C253 C254 . 1.466(9) yes
C253 H2532 . 0.972 no
C253 H2531 . 0.966 no
C254 H2542 . 0.962 no
C254 H2541 . 0.955 no
C254 H2543 . 0.963 no

loop_
_geom_hbond_atom_site_label_D
_geom_hbond_atom_site_label_H
_geom_hbond_atom_site_label_A
_geom_hbond_site_symmetry_A
_geom_hbond_angle_DHA
_geom_hbond_distance_DH
_geom_hbond_distance_HA
_geom_hbond_distance_DA
_geom_hbond_publ_flag
C35 H351 O21 . 120.68(14) 0.930 2.250 2.840(10) yes
N22 H221 O208 2_666 154(2) 0.849 2.259 3.046(10) yes
N19 H191 O208 2_666 161(2) 0.860 2.147 2.971(10) yes
C41 H411 O213 . 160.24(14) 0.934 2.468 3.361(10) yes
C3 H31 O218 . 143.22(13) 0.933 2.597 3.391(10) yes
C70 H701 O213 2_676 158.68(13) 0.944 2.461 3.358(10) yes
N59 H591 O226 2_676 150.1(18) 0.844 2.262 3.023(10) yes
N56 H561 O226 2_676 162(3) 0.861 2.023 2.853(10) yes
N48 H481 O230 . 159(2) 0.865 2.134 2.960(10) yes
N45 H451 O230 . 153(2) 0.861 2.289 3.082(10) yes
C85 H851 O213 . 158.33(14) 0.934 2.480 3.366(10) yes
C43 H431 O47 . 120.41(15) 0.922 2.241 2.822(10) yes
N104 H1041 O217 2_666 155.9(18) 0.848 2.207 3.001(10) yes
N101 H1011 O217 2_666 161(2) 0.851 2.100 2.918(10) yes
N93 H931 O238 1_545 167(2) 0.861 2.014 2.861(10) yes
N90 H901 O238 1_545 147.7(18) 0.846 2.426 3.174(10) yes
C88 H881 O92 . 121.47(13) 0.917 2.242 2.831(10) yes
C143 H1431 O209 . 145.42(14) 0.929 2.544 3.350(10) yes
C160 H1601 O157 . 120.82(15) 0.926 2.293 2.880(10) yes
N158 H1581 O222 2_666 145(3) 0.845 2.557 3.285(10) yes
N155 H1551 O222 2_666 170(3) 0.852 2.062 2.904(10) yes
N147 H1471 O234 . 158(2) 0.854 2.082 2.893(10) yes
N144 H1441 O234 . 154(3) 0.854 2.111 2.901(10) yes
O208 H2082 O146 . 167(6) 0.815 2.130 2.930(10) yes
O208 H2081 O92 . 158(7) 0.816 1.985 2.758(10) yes
C211 H2111 O146 . 157.28(16) 0.949 2.480 3.375(10) yes
C212 H2123 O157 2_666 151.86(15) 0.945 2.386 3.250(10) yes
O217 H2171 O7 . 156(6) 0.821 1.972 2.744(10) yes
O217 H2172 O58 2_676 175(6) 0.823 2.039 2.859(10) yes
C220 H2203 O58 2_676 163.79(16) 0.965 2.406 3.343(10) yes
C221 H2211 O47 . 128.44(19) 0.965 2.453 3.144(10) yes
C233 H2333 C241 . 154.3(2) 0.962 2.474 3.367(10) yes
C249 H2493 O238 1_545 132.9(4) 0.961 1.916 2.664(10) yes
C249 H2492 N45 1_545 147.5(3) 0.958 2.541 3.389(10) yes
C241 H2412 N45 . 139.19(19) 0.930 2.542 3.302(10) yes
